data_7707575
loop_
_publ_author_name
'Chapple, Peter M.'
'Hamdoun, Ghanem'
'Roisnel, Thierry'
'Carpentier, Jean-Fran\,cois'
'Oulyadi, Hassan'
'Sarazin, Yann'

_publ_section_title
;
 Bis(imino)carbazolate lead(II) fluoride and related halides.
;
_journal_issue 26
_journal_name_full 'Dalton transactions (Cambridge, England : 2003)'
_journal_page_first 9021
_journal_page_last 9025
_journal_paper_doi 10.1039/d1dt01615f
_journal_volume 50
_journal_year 2021
_chemical_compound_source 'synthesis as described'
_chemical_formula_moiety 'C54 H74 Li N3 O2'
_chemical_formula_sum 'C54 H74 Li N3 O2'
_chemical_formula_weight 804.10
_space_group_crystal_system monoclinic
_space_group_IT_number 14
_space_group_name_Hall '-P 2ybc'
_space_group_name_H-M_alt 'P 1 21/c 1'
_atom_sites_solution_hydrogens geom
_atom_sites_solution_primary dual
_atom_sites_solution_secondary difmap
_audit_update_record
;
2021-04-26 deposited with the CCDC.	2021-06-04 downloaded from the CCDC.
;
_cell_angle_alpha 90
_cell_angle_beta 103.517(4)
_cell_angle_gamma 90
_cell_formula_units_Z 8
_cell_length_a 29.934(4)
_cell_length_b 13.3039(13)
_cell_length_c 25.126(3)
_cell_measurement_reflns_used 7655
_cell_measurement_temperature 150(2)
_cell_measurement_theta_max 23.4352
_cell_measurement_theta_min 2.3560
_cell_measurement_wavelength 0.710730
_cell_volume 9729(2)
_computing_cell_refinement 'Bruker APEX2 (Bruker, 2014)'
_computing_data_collection 'Bruker APEX2 (Bruker, 2014)'
_computing_data_reduction 'Bruker APEX2 (Bruker, 2014)'
_computing_molecular_graphics
;
   'SXGRAPH (L. Farrugia, 1999), Mercury (CSD, 2020)'
;
_computing_publication_material 'CRYSCALC (T. Roisnel, local program, ver. 2020)'
_computing_structure_refinement 'SHELXL-2018_3 (Sheldrick, 2018)'
_computing_structure_solution 'SHELXT 2018_2 (Sheldrick, 2018)'
_diffrn_ambient_temperature 150(2)
_diffrn_detector 'CCD plate'
_diffrn_detector_area_resol_mean 8.33
_diffrn_measured_fraction_theta_full 0.999
_diffrn_measured_fraction_theta_max 0.987
_diffrn_measurement_device_type 'APEXII Bruker-AXS'
_diffrn_measurement_method 'CCD rotation images, thin slices'
_diffrn_orient_matrix_UB_11 0.0050784
_diffrn_orient_matrix_UB_12 0.0473292
_diffrn_orient_matrix_UB_13 -0.0246228
_diffrn_orient_matrix_UB_21 -0.0405401
_diffrn_orient_matrix_UB_22 0.0094685
_diffrn_orient_matrix_UB_23 -0.0098508
_diffrn_orient_matrix_UB_31 0.0024903
_diffrn_orient_matrix_UB_32 0.0576210
_diffrn_orient_matrix_UB_33 0.0218436
_diffrn_radiation_monochromator graphite
_diffrn_radiation_probe x-ray
_diffrn_radiation_source 'fine-focus sealed tube'
_diffrn_radiation_type MoK\a
_diffrn_radiation_wavelength 0.71073
_diffrn_reflns_av_R_equivalents 0.1053
_diffrn_reflns_av_unetI/netI 0.1233
_diffrn_reflns_limit_h_max 37
_diffrn_reflns_limit_h_min -38
_diffrn_reflns_limit_k_max 12
_diffrn_reflns_limit_k_min -17
_diffrn_reflns_limit_l_max 28
_diffrn_reflns_limit_l_min -32
_diffrn_reflns_number 88746
_diffrn_reflns_theta_full 25.242
_diffrn_reflns_theta_max 27.542
_diffrn_reflns_theta_min 2.074
_exptl_absorpt_coefficient_mu 0.065
_exptl_absorpt_correction_T_max 0.986
_exptl_absorpt_correction_T_min 0.856
_exptl_absorpt_correction_type multi-scan
_exptl_absorpt_process_details
;
  [Sheldrick, G.M. (2014). SADABS Bruker AXS Inc., Madison, Wisconsin, USA]
;
_exptl_crystal_colour yellow
_exptl_crystal_density_diffrn 1.098
_exptl_crystal_description prism
_exptl_crystal_F_000 3504
_exptl_crystal_size_max 0.400
_exptl_crystal_size_mid 0.330
_exptl_crystal_size_min 0.220
_refine_diff_density_max 0.496
_refine_diff_density_min -0.607
_refine_diff_density_rms 0.082
_refine_ls_extinction_coef 0.00057(17)
_refine_ls_extinction_method 'SHELXL-2018_3 (Sheldrick 2018)'
_refine_ls_goodness_of_fit_ref 0.995
_refine_ls_hydrogen_treatment constr
_refine_ls_matrix_type full
_refine_ls_number_parameters 1104
_refine_ls_number_reflns 22154
_refine_ls_number_restraints 0
_refine_ls_restrained_S_all 0.995
_refine_ls_R_factor_all 0.1759
_refine_ls_R_factor_gt 0.0803
_refine_ls_shift/su_max 0.009
_refine_ls_shift/su_mean 0.000
_refine_ls_structure_factor_coef Fsqd
_refine_ls_weighting_details 'w=1/[\s^2^(Fo^2^)+(0.1274P)^2^] where P=(Fo^2^+2Fc^2^)/3'
_refine_ls_weighting_scheme calc
_refine_ls_wR_factor_gt 0.1956
_refine_ls_wR_factor_ref 0.2541
_reflns_number_gt 10579
_reflns_number_total 22154
_reflns_threshold_expression >2sigma(I)
_cod_data_source_file d1dt01615f2.cif
_cod_data_source_block Carb-Li_complex
_cod_depositor_comments 'Adding full bibliography for 7707569--7707575.cif.'
_cod_original_cell_volume 9729.3(19)
_cod_original_sg_symbol_H-M 'P 21/c'
_cod_database_code 7707575

loop_
_space_group_symop_operation_xyz
'x, y, z'
'-x, y+1/2, -z+1/2'
'-x, -y, -z'
'x, -y-1/2, z-1/2'

loop_
_atom_site_label
_atom_site_type_symbol
_atom_site_fract_x
_atom_site_fract_y
_atom_site_fract_z
_atom_site_U_iso_or_equiv
_atom_site_adp_type
_atom_site_occupancy
_atom_site_site_symmetry_order
_atom_site_calc_flag
_atom_site_refinement_flags_posn
_atom_site_refinement_flags_adp
_atom_site_refinement_flags_occupancy
_atom_site_disorder_assembly
_atom_site_disorder_group
Li1 Li 0.13165(19) 0.5962(4) 0.3912(2) 0.0308(12) Uani 1 1 d . . . . .
O1A O 0.10549(8) 0.50133(16) 0.43450(9) 0.0410(6) Uani 0.426(7) 1 d . . P A 1
C2A C 0.0588(7) 0.4965(13) 0.4418(6) 0.0824(11) Uani 0.426(7) 1 d . . P A 1
H2A1 H 0.036886 0.486290 0.406097 0.099 Uiso 0.426(7) 1 calc R U P A 1
H2A2 H 0.050880 0.559943 0.458030 0.099 Uiso 0.426(7) 1 calc R U P A 1
C3A C 0.0566(6) 0.4088(10) 0.4797(6) 0.0824(11) Uani 0.426(7) 1 d . . P A 1
H3A1 H 0.043952 0.431348 0.510776 0.099 Uiso 0.426(7) 1 calc R U P A 1
H3A2 H 0.036456 0.355474 0.459736 0.099 Uiso 0.426(7) 1 calc R U P A 1
C4A C 0.0937(2) 0.3780(4) 0.4958(2) 0.0824(11) Uani 0.426(7) 1 d . . P A 1
H4A1 H 0.101585 0.324239 0.472366 0.099 Uiso 0.426(7) 1 calc R U P A 1
H4A2 H 0.099702 0.355111 0.534350 0.099 Uiso 0.426(7) 1 calc R U P A 1
C5A C 0.1166(5) 0.4752(10) 0.4897(5) 0.0824(11) Uani 0.426(7) 1 d . . P A 1
H5A1 H 0.105893 0.527958 0.511561 0.099 Uiso 0.426(7) 1 calc R U P A 1
H5A2 H 0.150284 0.468329 0.502851 0.099 Uiso 0.426(7) 1 calc R U P A 1
O1B O 0.10549(8) 0.50133(16) 0.43450(9) 0.0410(6) Uani 0.574(7) 1 d . . P A 2
C2B C 0.0563(5) 0.4990(9) 0.4222(5) 0.0824(11) Uani 0.574(7) 1 d . . P A 2
H2B1 H 0.043492 0.496971 0.382186 0.099 Uiso 0.574(7) 1 calc R U P A 2
H2B2 H 0.044065 0.558836 0.437442 0.099 Uiso 0.574(7) 1 calc R U P A 2
C3B C 0.0447(4) 0.4034(7) 0.4492(5) 0.0824(11) Uani 0.574(7) 1 d . . P A 2
H3B1 H 0.036533 0.348200 0.422297 0.099 Uiso 0.574(7) 1 calc R U P A 2
H3B2 H 0.018866 0.414601 0.467041 0.099 Uiso 0.574(7) 1 calc R U P A 2
C4B C 0.0937(2) 0.3780(4) 0.4958(2) 0.0824(11) Uani 0.574(7) 1 d . . P A 2
H4B1 H 0.094195 0.411589 0.531136 0.099 Uiso 0.574(7) 1 calc R U P A 2
H4B2 H 0.097664 0.304755 0.502079 0.099 Uiso 0.574(7) 1 calc R U P A 2
C5B C 0.1309(3) 0.4202(7) 0.4699(4) 0.0824(11) Uani 0.574(7) 1 d . . P A 2
H5B1 H 0.156984 0.447503 0.497880 0.099 Uiso 0.574(7) 1 calc R U P A 2
H5B2 H 0.142354 0.368573 0.448013 0.099 Uiso 0.574(7) 1 calc R U P A 2
O11 O 0.20151(8) 0.59022(17) 0.41348(9) 0.0402(6) Uani 1 1 d . . . . .
C12 C 0.22757(14) 0.5077(3) 0.39856(18) 0.0587(12) Uani 1 1 d . . . . .
H12A H 0.207251 0.449689 0.385449 0.070 Uiso 1 1 calc R U . . .
H12B H 0.251909 0.486049 0.430361 0.070 Uiso 1 1 calc R U . . .
C13 C 0.24872(13) 0.5477(4) 0.35286(17) 0.0681(14) Uani 1 1 d . . . . .
H13A H 0.281064 0.525691 0.358392 0.082 Uiso 1 1 calc R U . . .
H13B H 0.231243 0.523685 0.316680 0.082 Uiso 1 1 calc R U . . .
C14 C 0.24587(13) 0.6603(4) 0.35664(17) 0.0638(13) Uani 1 1 d . . . . .
H14A H 0.224861 0.688346 0.323574 0.077 Uiso 1 1 calc R U . . .
H14B H 0.276563 0.691304 0.360807 0.077 Uiso 1 1 calc R U . . .
C15 C 0.22749(13) 0.6785(3) 0.40667(15) 0.0471(9) Uani 1 1 d . . . . .
H15A H 0.253043 0.688892 0.439212 0.057 Uiso 1 1 calc R U . . .
H15B H 0.207550 0.738809 0.401594 0.057 Uiso 1 1 calc R U . . .
N21 N 0.12208(8) 0.60029(16) 0.31117(9) 0.0208(5) Uani 1 1 d . . . . .
N31 N 0.10337(8) 0.73556(17) 0.40220(9) 0.0235(6) Uani 1 1 d . . . . .
C32 C 0.08448(11) 0.7649(2) 0.44721(12) 0.0258(7) Uani 1 1 d . . . . .
C33 C 0.03740(11) 0.7904(2) 0.43846(13) 0.0330(8) Uani 1 1 d . . . . .
C34 C 0.02092(14) 0.8169(3) 0.48396(16) 0.0507(10) Uani 1 1 d . . . . .
H34 H -0.010550 0.834576 0.478881 0.061 Uiso 1 1 calc R U . . .
C35 C 0.04850(16) 0.8184(3) 0.53579(16) 0.0595(11) Uani 1 1 d . . . . .
H35 H 0.036282 0.837527 0.565953 0.071 Uiso 1 1 calc R U . . .
C36 C 0.09413(15) 0.7920(3) 0.54388(14) 0.0470(10) Uani 1 1 d . . . . .
H36 H 0.113099 0.792602 0.579928 0.056 Uiso 1 1 calc R U . . .
C37 C 0.11303(12) 0.7645(2) 0.50035(13) 0.0326(8) Uani 1 1 d . . . . .
C38 C 0.00427(11) 0.7868(3) 0.38199(15) 0.0403(9) Uani 1 1 d . . . . .
H38 H 0.021294 0.758213 0.355645 0.048 Uiso 1 1 calc R U . . .
C39 C -0.01313(14) 0.8914(3) 0.36126(17) 0.0553(11) Uani 1 1 d . . . . .
H39A H -0.027785 0.923455 0.387932 0.083 Uiso 1 1 calc R U . . .
H39B H -0.035523 0.884987 0.326100 0.083 Uiso 1 1 calc R U . . .
H39C H 0.012788 0.932651 0.356522 0.083 Uiso 1 1 calc R U . . .
C40 C -0.03664(13) 0.7171(3) 0.38250(18) 0.0565(11) Uani 1 1 d . . . . .
H40A H -0.025228 0.650757 0.396291 0.085 Uiso 1 1 calc R U . . .
H40B H -0.055699 0.710419 0.345229 0.085 Uiso 1 1 calc R U . . .
H40C H -0.055060 0.745702 0.406292 0.085 Uiso 1 1 calc R U . . .
C41 C 0.16352(12) 0.7414(3) 0.50836(13) 0.0402(9) Uani 1 1 d . . . . .
H41 H 0.166883 0.696055 0.477787 0.048 Uiso 1 1 calc R U . . .
C42 C 0.18485(19) 0.6873(4) 0.56214(18) 0.0971(19) Uani 1 1 d . . . . .
H42A H 0.182456 0.730109 0.593072 0.146 Uiso 1 1 calc R U . . .
H42B H 0.217272 0.673014 0.563829 0.146 Uiso 1 1 calc R U . . .
H42C H 0.168457 0.624032 0.563894 0.146 Uiso 1 1 calc R U . . .
C43 C 0.19060(15) 0.8369(3) 0.5041(2) 0.0758(15) Uani 1 1 d . . . . .
H43A H 0.178216 0.869003 0.468575 0.114 Uiso 1 1 calc R U . . .
H43B H 0.222983 0.819866 0.507321 0.114 Uiso 1 1 calc R U . . .
H43C H 0.188019 0.883205 0.533523 0.114 Uiso 1 1 calc R U . . .
C44 C 0.10435(10) 0.8042(2) 0.36599(11) 0.0225(6) Uani 1 1 d . . . . .
H44 H 0.095614 0.870181 0.373950 0.027 Uiso 1 1 calc R U . . .
C45 C 0.11741(9) 0.79043(19) 0.31483(11) 0.0197(6) Uani 1 1 d . . . . .
C46 C 0.12086(10) 0.87808(19) 0.28472(11) 0.0207(6) Uani 1 1 d . . . . .
H46 H 0.115378 0.940801 0.300116 0.025 Uiso 1 1 calc R U . . .
C47 C 0.13183(10) 0.87887(19) 0.23359(11) 0.0216(6) Uani 1 1 d . . . . .
C48 C 0.14008(10) 0.78629(19) 0.21141(11) 0.0214(6) Uani 1 1 d . . . . .
H48 H 0.148158 0.784004 0.177045 0.026 Uiso 1 1 calc R U . . .
C49 C 0.13654(10) 0.69715(19) 0.23946(11) 0.0207(6) Uani 1 1 d . . . . .
C50 C 0.12485(9) 0.69620(19) 0.29118(11) 0.0185(6) Uani 1 1 d . . . . .
C51 C 0.13317(10) 0.9756(2) 0.20056(12) 0.0243(7) Uani 1 1 d . . . . .
C52 C 0.18005(11) 0.9870(2) 0.18720(14) 0.0337(8) Uani 1 1 d . . . . .
H52A H 0.179918 1.046404 0.164136 0.051 Uiso 1 1 calc R U . . .
H52B H 0.186649 0.927059 0.167658 0.051 Uiso 1 1 calc R U . . .
H52C H 0.203720 0.994692 0.221229 0.051 Uiso 1 1 calc R U . . .
C53 C 0.09549(12) 0.9697(2) 0.14685(13) 0.0365(8) Uani 1 1 d . . . . .
H53A H 0.096937 1.029754 0.124746 0.055 Uiso 1 1 calc R U . . .
H53B H 0.065248 0.965791 0.155446 0.055 Uiso 1 1 calc R U . . .
H53C H 0.100394 0.909706 0.126280 0.055 Uiso 1 1 calc R U . . .
C54 C 0.12450(12) 1.0691(2) 0.23221(13) 0.0335(8) Uani 1 1 d . . . . .
H54A H 0.147624 1.072837 0.266933 0.050 Uiso 1 1 calc R U . . .
H54B H 0.093808 1.065071 0.239556 0.050 Uiso 1 1 calc R U . . .
H54C H 0.126525 1.129296 0.210405 0.050 Uiso 1 1 calc R U . . .
C55 C 0.14226(10) 0.59279(19) 0.22669(11) 0.0204(6) Uani 1 1 d . . . . .
C56 C 0.15534(10) 0.5447(2) 0.18380(11) 0.0224(6) Uani 1 1 d . . . . .
H56 H 0.161616 0.583080 0.154501 0.027 Uiso 1 1 calc R U . . .
C57 C 0.15938(10) 0.43953(19) 0.18342(11) 0.0226(6) Uani 1 1 d . . . . .
C58 C 0.14862(10) 0.3863(2) 0.22659(11) 0.0222(6) Uani 1 1 d . . . . .
H58 H 0.150826 0.315075 0.226350 0.027 Uiso 1 1 calc R U . . .
C59 C 0.13469(10) 0.43218(19) 0.27041(11) 0.0202(6) Uani 1 1 d . . . . .
C60 C 0.13225(9) 0.53757(19) 0.27116(11) 0.0192(6) Uani 1 1 d . . . . .
C61 C 0.17436(11) 0.3883(2) 0.13560(12) 0.0261(7) Uani 1 1 d . . . . .
C62 C 0.17778(13) 0.2743(2) 0.14188(14) 0.0401(9) Uani 1 1 d . . . . .
H62A H 0.198882 0.257488 0.176808 0.060 Uiso 1 1 calc R U . . .
H62B H 0.189334 0.245717 0.111735 0.060 Uiso 1 1 calc R U . . .
H62C H 0.147317 0.246524 0.141115 0.060 Uiso 1 1 calc R U . . .
C63 C 0.22140(12) 0.4277(2) 0.13189(16) 0.0444(9) Uani 1 1 d . . . . .
H63A H 0.219815 0.500648 0.126435 0.067 Uiso 1 1 calc R U . . .
H63B H 0.230586 0.395645 0.100975 0.067 Uiso 1 1 calc R U . . .
H63C H 0.244011 0.412018 0.165866 0.067 Uiso 1 1 calc R U . . .
C64 C 0.13928(13) 0.4117(2) 0.08181(12) 0.0410(9) Uani 1 1 d . . . . .
H64A H 0.108703 0.389522 0.084608 0.062 Uiso 1 1 calc R U . . .
H64B H 0.148008 0.376316 0.051567 0.062 Uiso 1 1 calc R U . . .
H64C H 0.138780 0.484290 0.074956 0.062 Uiso 1 1 calc R U . . .
C65 C 0.12074(10) 0.36827(19) 0.31193(11) 0.0214(6) Uani 1 1 d . . . . .
H65 H 0.107975 0.399405 0.339019 0.026 Uiso 1 1 calc R U . . .
N66 N 0.12521(9) 0.27311(17) 0.31267(10) 0.0276(6) Uani 1 1 d . . . . .
C67 C 0.10638(11) 0.2144(2) 0.34952(11) 0.0251(7) Uani 1 1 d . . . . .
C68 C 0.05902(12) 0.1966(2) 0.33864(13) 0.0323(8) Uani 1 1 d . . . . .
C69 C 0.04245(13) 0.1392(3) 0.37605(15) 0.0453(9) Uani 1 1 d . . . . .
H69 H 0.010264 0.129070 0.370298 0.054 Uiso 1 1 calc R U . . .
C70 C 0.07137(14) 0.0965(2) 0.42134(14) 0.0424(9) Uani 1 1 d . . . . .
H70 H 0.059108 0.059163 0.446877 0.051 Uiso 1 1 calc R U . . .
C71 C 0.11761(13) 0.1083(2) 0.42903(13) 0.0398(9) Uani 1 1 d . . . . .
H71 H 0.137544 0.076356 0.459286 0.048 Uiso 1 1 calc R U . . .
C72 C 0.13635(12) 0.1664(2) 0.39336(13) 0.0371(8) Uani 1 1 d . . . . .
C73 C 0.02652(12) 0.2328(3) 0.28630(16) 0.0505(10) Uani 1 1 d . . . . .
H73 H 0.045504 0.254536 0.260461 0.061 Uiso 1 1 calc R U . . .
C74 C -0.00216(16) 0.3226(3) 0.2962(2) 0.0811(16) Uani 1 1 d . . . . .
H74A H -0.020652 0.303559 0.322083 0.122 Uiso 1 1 calc R U . . .
H74B H -0.022499 0.343508 0.261531 0.122 Uiso 1 1 calc R U . . .
H74C H 0.018240 0.378330 0.311473 0.122 Uiso 1 1 calc R U . . .
C75 C -0.00527(13) 0.1469(3) 0.25878(17) 0.0589(11) Uani 1 1 d . . . . .
H75A H 0.013384 0.088985 0.253262 0.088 Uiso 1 1 calc R U . . .
H75B H -0.023662 0.169772 0.223317 0.088 Uiso 1 1 calc R U . . .
H75C H -0.025722 0.127302 0.282285 0.088 Uiso 1 1 calc R U . . .
C76A C 0.1897(2) 0.1608(4) 0.3970(3) 0.0390(15) Uani 0.682(4) 1 d . . P B 1
H76A H 0.195943 0.196183 0.364310 0.047 Uiso 0.682(4) 1 calc R U P B 1
C77A C 0.2080(2) 0.0541(5) 0.3974(3) 0.0626(12) Uani 0.682(4) 1 d . . P B 1
H77A H 0.191240 0.018495 0.364632 0.094 Uiso 0.682(4) 1 calc R U P B 1
H77B H 0.240770 0.056015 0.397665 0.094 Uiso 0.682(4) 1 calc R U P B 1
H77C H 0.203715 0.019039 0.430136 0.094 Uiso 0.682(4) 1 calc R U P B 1
C78A C 0.2164(2) 0.2158(5) 0.4486(3) 0.0626(12) Uani 0.682(4) 1 d . . P B 1
H78A H 0.204825 0.284690 0.448689 0.094 Uiso 0.682(4) 1 calc R U P B 1
H78B H 0.212057 0.180298 0.481220 0.094 Uiso 0.682(4) 1 calc R U P B 1
H78C H 0.249113 0.217274 0.448749 0.094 Uiso 0.682(4) 1 calc R U P B 1
C76B C 0.1824(5) 0.2034(10) 0.4107(6) 0.0390(15) Uani 0.318(4) 1 d . . P B 2
H76B H 0.191661 0.227412 0.377155 0.047 Uiso 0.318(4) 1 calc R U P B 2
C77B C 0.2130(5) 0.1140(10) 0.4325(6) 0.0626(12) Uani 0.318(4) 1 d . . P B 2
H77D H 0.244903 0.136689 0.444790 0.094 Uiso 0.318(4) 1 calc R U P B 2
H77E H 0.202938 0.083846 0.463286 0.094 Uiso 0.318(4) 1 calc R U P B 2
H77F H 0.210857 0.064049 0.403341 0.094 Uiso 0.318(4) 1 calc R U P B 2
C78B C 0.1924(5) 0.2889(10) 0.4521(6) 0.0626(12) Uani 0.318(4) 1 d . . P B 2
H78D H 0.225141 0.305726 0.459854 0.094 Uiso 0.318(4) 1 calc R U P B 2
H78E H 0.174192 0.347985 0.437130 0.094 Uiso 0.318(4) 1 calc R U P B 2
H78F H 0.184241 0.268012 0.486059 0.094 Uiso 0.318(4) 1 calc R U P B 2
Li2 Li 0.39899(17) 0.5729(3) 0.35366(19) 0.0262(11) Uani 1 1 d . . . . .
O101 O 0.38037(8) 0.47605(15) 0.29268(8) 0.0353(6) Uani 1 1 d . . . . .
C102 C 0.40624(14) 0.4018(3) 0.27067(14) 0.0497(10) Uani 1 1 d . . . . .
H10A H 0.408547 0.338708 0.292011 0.060 Uiso 1 1 calc R U . . .
H10B H 0.437654 0.426697 0.272024 0.060 Uiso 1 1 calc R U . . .
C103 C 0.38077(17) 0.3841(4) 0.21258(17) 0.0789(16) Uani 1 1 d . . . . .
H10C H 0.402349 0.374417 0.188563 0.095 Uiso 1 1 calc R U . . .
H10D H 0.360650 0.324305 0.209782 0.095 Uiso 1 1 calc R U . . .
C104 C 0.35315(16) 0.4773(4) 0.19770(16) 0.0743(14) Uani 1 1 d . . . . .
H10E H 0.325109 0.463939 0.168743 0.089 Uiso 1 1 calc R U . . .
H10F H 0.371350 0.530461 0.185027 0.089 Uiso 1 1 calc R U . . .
C105 C 0.34142(13) 0.5061(2) 0.25013(13) 0.0414(9) Uani 1 1 d . . . . .
H10G H 0.336366 0.579518 0.251432 0.050 Uiso 1 1 calc R U . . .
H10H H 0.313264 0.470986 0.254230 0.050 Uiso 1 1 calc R U . . .
O111 O 0.46415(7) 0.53900(16) 0.38622(8) 0.0342(5) Uani 1 1 d . . . . .
C112 C 0.48348(12) 0.5968(3) 0.43462(14) 0.0442(9) Uani 1 1 d . . . . .
H11A H 0.476072 0.565579 0.467290 0.053 Uiso 1 1 calc R U . . .
H11B H 0.471379 0.666301 0.430903 0.053 Uiso 1 1 calc R U . . .
C113 C 0.53490(12) 0.5964(3) 0.43942(16) 0.0509(10) Uani 1 1 d . . . . .
H11C H 0.544056 0.650644 0.417169 0.061 Uiso 1 1 calc R U . . .
H11D H 0.552069 0.604082 0.477971 0.061 Uiso 1 1 calc R U . . .
C114 C 0.54278(13) 0.4940(3) 0.41734(15) 0.0481(10) Uani 1 1 d . . . . .
H11E H 0.570575 0.493575 0.402367 0.058 Uiso 1 1 calc R U . . .
H11F H 0.545951 0.441775 0.446067 0.058 Uiso 1 1 calc R U . . .
C115 C 0.49988(12) 0.4778(3) 0.37270(14) 0.0409(9) Uani 1 1 d . . . . .
H11G H 0.505239 0.497996 0.336789 0.049 Uiso 1 1 calc R U . . .
H11H H 0.490907 0.406001 0.370811 0.049 Uiso 1 1 calc R U . . .
N121 N 0.37207(8) 0.59214(16) 0.41814(9) 0.0205(5) Uani 1 1 d . . . . .
N131 N 0.39001(8) 0.72156(16) 0.32581(9) 0.0211(5) Uani 1 1 d . . . . .
C132 C 0.39234(10) 0.75124(19) 0.27135(12) 0.0227(7) Uani 1 1 d . . . . .
C133 C 0.43547(11) 0.7582(2) 0.25794(12) 0.0267(7) Uani 1 1 d . . . . .
C134 C 0.43601(12) 0.7827(2) 0.20438(13) 0.0369(8) Uani 1 1 d . . . . .
H134 H 0.464687 0.788832 0.194607 0.044 Uiso 1 1 calc R U . . .
C135 C 0.39573(12) 0.7985(2) 0.16468(13) 0.0384(8) Uani 1 1 d . . . . .
H135 H 0.396930 0.814917 0.128243 0.046 Uiso 1 1 calc R U . . .
C136 C 0.35421(12) 0.7901(2) 0.17858(13) 0.0348(8) Uani 1 1 d . . . . .
H136 H 0.326799 0.800447 0.151168 0.042 Uiso 1 1 calc R U . . .
C137 C 0.35096(11) 0.7669(2) 0.23184(12) 0.0260(7) Uani 1 1 d . . . . .
C138 C 0.47933(11) 0.7423(2) 0.30128(13) 0.0340(8) Uani 1 1 d . . . . .
H138 H 0.471990 0.697125 0.329875 0.041 Uiso 1 1 calc R U . . .
C139 C 0.49696(13) 0.8420(3) 0.32914(16) 0.0509(10) Uani 1 1 d . . . . .
H13C H 0.504093 0.888349 0.301957 0.076 Uiso 1 1 calc R U . . .
H13D H 0.524774 0.829637 0.357879 0.076 Uiso 1 1 calc R U . . .
H13E H 0.473287 0.871705 0.345394 0.076 Uiso 1 1 calc R U . . .
C140 C 0.51692(13) 0.6910(3) 0.27867(16) 0.0507(10) Uani 1 1 d . . . . .
H14C H 0.504893 0.628422 0.260199 0.076 Uiso 1 1 calc R U . . .
H14D H 0.543334 0.675929 0.308865 0.076 Uiso 1 1 calc R U . . .
H14E H 0.526556 0.735907 0.252517 0.076 Uiso 1 1 calc R U . . .
C141 C 0.30443(11) 0.7599(2) 0.24585(13) 0.0338(8) Uani 1 1 d . . . . .
H141 H 0.308024 0.715430 0.278660 0.041 Uiso 1 1 calc R U . . .
C142 C 0.26685(12) 0.7141(3) 0.20022(15) 0.0471(10) Uani 1 1 d . . . . .
H14F H 0.258746 0.761604 0.169676 0.071 Uiso 1 1 calc R U . . .
H14G H 0.239628 0.699859 0.214326 0.071 Uiso 1 1 calc R U . . .
H14H H 0.278141 0.651512 0.187486 0.071 Uiso 1 1 calc R U . . .
C143 C 0.28870(13) 0.8632(3) 0.26145(16) 0.0486(10) Uani 1 1 d . . . . .
H14I H 0.311461 0.889926 0.292804 0.073 Uiso 1 1 calc R U . . .
H14J H 0.258989 0.856493 0.271198 0.073 Uiso 1 1 calc R U . . .
H14K H 0.285577 0.909193 0.230337 0.073 Uiso 1 1 calc R U . . .
C144 C 0.38479(10) 0.7931(2) 0.35840(12) 0.0234(7) Uani 1 1 d . . . . .
H144 H 0.387368 0.859816 0.346039 0.028 Uiso 1 1 calc R U . . .
C145 C 0.37536(10) 0.78157(19) 0.41203(11) 0.0213(6) Uani 1 1 d . . . . .
C146 C 0.36833(10) 0.8706(2) 0.43923(12) 0.0231(7) Uani 1 1 d . . . . .
H146 H 0.373225 0.932754 0.422829 0.028 Uiso 1 1 calc R U . . .
C147 C 0.35468(10) 0.87386(19) 0.48864(11) 0.0222(6) Uani 1 1 d . . . . .
C148 C 0.34662(10) 0.78169(19) 0.51197(11) 0.0203(6) Uani 1 1 d . . . . .
H148 H 0.336828 0.780777 0.545304 0.024 Uiso 1 1 calc R U . . .
C149 C 0.35293(9) 0.69153(19) 0.48642(11) 0.0187(6) Uani 1 1 d . . . . .
C150 C 0.36783(9) 0.68893(19) 0.43659(11) 0.0188(6) Uani 1 1 d . . . . .
C151 C 0.34815(10) 0.97298(19) 0.51750(12) 0.0245(7) Uani 1 1 d . . . . .
C152 C 0.34423(13) 1.0624(2) 0.47851(13) 0.0364(8) Uani 1 1 d . . . . .
H15C H 0.318300 1.051830 0.447040 0.055 Uiso 1 1 calc R U . . .
H15D H 0.372651 1.068715 0.465785 0.055 Uiso 1 1 calc R U . . .
H15E H 0.339209 1.124005 0.497691 0.055 Uiso 1 1 calc R U . . .
C153 C 0.30463(12) 0.9700(2) 0.53970(15) 0.0384(8) Uani 1 1 d . . . . .
H15F H 0.277945 0.956163 0.509637 0.058 Uiso 1 1 calc R U . . .
H15G H 0.300530 1.035056 0.556265 0.058 Uiso 1 1 calc R U . . .
H15H H 0.307573 0.917014 0.567376 0.058 Uiso 1 1 calc R U . . .
C154 C 0.39043(12) 0.9897(2) 0.56542(13) 0.0379(9) Uani 1 1 d . . . . .
H15I H 0.386525 1.052231 0.584474 0.057 Uiso 1 1 calc R U . . .
H15J H 0.418158 0.994384 0.551142 0.057 Uiso 1 1 calc R U . . .
H15K H 0.393431 0.933213 0.591023 0.057 Uiso 1 1 calc R U . . .
C155 C 0.34646(9) 0.58788(19) 0.49960(11) 0.0184(6) Uani 1 1 d . . . . .
C156 C 0.33149(9) 0.54111(19) 0.54162(11) 0.0190(6) Uani 1 1 d . . . . .
H156 H 0.323206 0.580659 0.569300 0.023 Uiso 1 1 calc R U . . .
C157 C 0.32848(9) 0.43626(19) 0.54367(11) 0.0196(6) Uani 1 1 d . . . . .
C158 C 0.34208(10) 0.38165(19) 0.50270(11) 0.0202(6) Uani 1 1 d . . . . .
H158 H 0.340724 0.310382 0.504085 0.024 Uiso 1 1 calc R U . . .
C159 C 0.35763(9) 0.42573(18) 0.45962(11) 0.0183(6) Uani 1 1 d . . . . .
C160 C 0.35937(9) 0.53180(18) 0.45720(10) 0.0165(6) Uani 1 1 d . . . . .
C161 C 0.31259(11) 0.3864(2) 0.59116(12) 0.0251(7) Uani 1 1 d . . . . .
C162 C 0.26510(15) 0.4257(3) 0.59352(19) 0.0651(13) Uani 1 1 d . . . . .
H16A H 0.266593 0.498578 0.599272 0.098 Uiso 1 1 calc R U . . .
H16B H 0.255159 0.393218 0.623821 0.098 Uiso 1 1 calc R U . . .
H16C H 0.243102 0.410437 0.558994 0.098 Uiso 1 1 calc R U . . .
C163 C 0.34666(15) 0.4099(3) 0.64520(14) 0.0557(12) Uani 1 1 d . . . . .
H16D H 0.376981 0.383335 0.644221 0.083 Uiso 1 1 calc R U . . .
H16E H 0.336144 0.378726 0.675430 0.083 Uiso 1 1 calc R U . . .
H16F H 0.348691 0.482908 0.650595 0.083 Uiso 1 1 calc R U . . .
C164 C 0.30934(13) 0.2720(2) 0.58538(14) 0.0416(9) Uani 1 1 d . . . . .
H16G H 0.287830 0.254547 0.550839 0.062 Uiso 1 1 calc R U . . .
H16H H 0.298363 0.243657 0.616017 0.062 Uiso 1 1 calc R U . . .
H16I H 0.339739 0.244394 0.585595 0.062 Uiso 1 1 calc R U . . .
C165 C 0.37264(10) 0.36218(19) 0.41882(11) 0.0216(6) Uani 1 1 d . . . . .
H165 H 0.381985 0.393211 0.389137 0.026 Uiso 1 1 calc R U . . .
N166 N 0.37331(9) 0.26739(17) 0.42256(10) 0.0301(6) Uani 1 1 d . . . . .
C167 C 0.38783(12) 0.2086(2) 0.38226(12) 0.0308(8) Uani 1 1 d . . . . .
C168 C 0.43456(12) 0.1822(2) 0.38970(14) 0.0364(8) Uani 1 1 d . . . . .
C169 C 0.44641(14) 0.1176(2) 0.35151(15) 0.0449(9) Uani 1 1 d . . . . .
H169 H 0.477625 0.098760 0.355456 0.054 Uiso 1 1 calc R U . . .
C170 C 0.41348(15) 0.0807(2) 0.30812(15) 0.0472(10) Uani 1 1 d . . . . .
H170 H 0.422476 0.037692 0.282310 0.057 Uiso 1 1 calc R U . . .
C171 C 0.36779(15) 0.1050(2) 0.30145(14) 0.0445(10) Uani 1 1 d . . . . .
H171 H 0.345688 0.078205 0.271370 0.053 Uiso 1 1 calc R U . . .
C172 C 0.35356(13) 0.1693(2) 0.33884(13) 0.0369(8) Uani 1 1 d . . . . .
C173 C 0.47070(13) 0.2197(3) 0.43970(14) 0.0439(9) Uani 1 1 d . . . . .
H173 H 0.463851 0.292126 0.445028 0.053 Uiso 1 1 calc R U . . .
C174 C 0.46578(15) 0.1638(3) 0.49074(16) 0.0607(12) Uani 1 1 d . . . . .
H17A H 0.471235 0.091947 0.486445 0.091 Uiso 1 1 calc R U . . .
H17B H 0.434679 0.173622 0.496098 0.091 Uiso 1 1 calc R U . . .
H17C H 0.488241 0.189749 0.522596 0.091 Uiso 1 1 calc R U . . .
C175 C 0.52022(14) 0.2140(3) 0.43385(18) 0.0574(11) Uani 1 1 d . . . . .
H17D H 0.529271 0.143448 0.432578 0.086 Uiso 1 1 calc R U . . .
H17E H 0.540497 0.247182 0.465212 0.086 Uiso 1 1 calc R U . . .
H17F H 0.522697 0.247801 0.399995 0.086 Uiso 1 1 calc R U . . .
C176 C 0.30279(13) 0.1949(2) 0.33363(16) 0.0459(10) Uani 1 1 d . . . . .
H176 H 0.297889 0.203482 0.371397 0.055 Uiso 1 1 calc R U . . .
C177 C 0.27004(17) 0.1126(3) 0.3050(2) 0.0868(17) Uani 1 1 d . . . . .
H17G H 0.238214 0.133556 0.302444 0.130 Uiso 1 1 calc R U . . .
H17H H 0.276173 0.050161 0.326183 0.130 Uiso 1 1 calc R U . . .
H17I H 0.274774 0.101424 0.268198 0.130 Uiso 1 1 calc R U . . .
C178 C 0.29028(15) 0.2934(3) 0.30313(17) 0.0623(12) Uani 1 1 d . . . . .
H17J H 0.311379 0.346314 0.320844 0.094 Uiso 1 1 calc R U . . .
H17K H 0.258727 0.311959 0.303762 0.094 Uiso 1 1 calc R U . . .
H17L H 0.292686 0.285535 0.265120 0.094 Uiso 1 1 calc R U . . .

loop_
_atom_site_aniso_label
_atom_site_aniso_U_11
_atom_site_aniso_U_22
_atom_site_aniso_U_33
_atom_site_aniso_U_23
_atom_site_aniso_U_13
_atom_site_aniso_U_12
Li1 0.044(3) 0.030(3) 0.021(3) -0.003(2) 0.012(2) -0.001(2)
O1A 0.0515(16) 0.0365(13) 0.0399(14) 0.0109(10) 0.0207(12) -0.0014(11)
C2A 0.107(3) 0.0650(19) 0.087(3) 0.020(2) 0.047(3) -0.0110(18)
C3A 0.107(3) 0.0650(19) 0.087(3) 0.020(2) 0.047(3) -0.0110(18)
C4A 0.107(3) 0.0650(19) 0.087(3) 0.020(2) 0.047(3) -0.0110(18)
C5A 0.107(3) 0.0650(19) 0.087(3) 0.020(2) 0.047(3) -0.0110(18)
O1B 0.0515(16) 0.0365(13) 0.0399(14) 0.0109(10) 0.0207(12) -0.0014(11)
C2B 0.107(3) 0.0650(19) 0.087(3) 0.020(2) 0.047(3) -0.0110(18)
C3B 0.107(3) 0.0650(19) 0.087(3) 0.020(2) 0.047(3) -0.0110(18)
C4B 0.107(3) 0.0650(19) 0.087(3) 0.020(2) 0.047(3) -0.0110(18)
C5B 0.107(3) 0.0650(19) 0.087(3) 0.020(2) 0.047(3) -0.0110(18)
O11 0.0322(14) 0.0551(15) 0.0336(13) 0.0008(11) 0.0080(11) 0.0030(11)
C12 0.045(3) 0.062(3) 0.065(3) -0.013(2) 0.003(2) 0.0141(19)
C13 0.031(2) 0.125(4) 0.050(3) -0.027(3) 0.010(2) 0.008(2)
C14 0.031(2) 0.113(4) 0.049(3) 0.014(2) 0.013(2) -0.001(2)
C15 0.036(2) 0.060(2) 0.045(2) 0.0066(18) 0.0099(18) -0.0059(17)
N21 0.0267(14) 0.0166(12) 0.0203(13) 0.0012(9) 0.0080(11) 0.0001(10)
N31 0.0290(15) 0.0246(13) 0.0188(13) -0.0021(10) 0.0097(11) -0.0046(10)
C32 0.0378(19) 0.0201(15) 0.0241(16) -0.0029(12) 0.0167(14) -0.0088(13)
C33 0.038(2) 0.0317(17) 0.0355(19) -0.0066(14) 0.0215(16) -0.0073(14)
C34 0.047(2) 0.064(3) 0.050(3) -0.0143(19) 0.029(2) -0.0025(19)
C35 0.070(3) 0.083(3) 0.036(2) -0.015(2) 0.035(2) -0.002(2)
C36 0.067(3) 0.054(2) 0.0238(19) -0.0055(16) 0.0184(18) -0.0091(19)
C37 0.047(2) 0.0300(17) 0.0235(17) -0.0045(13) 0.0135(15) -0.0072(14)
C38 0.0254(18) 0.052(2) 0.045(2) -0.0126(17) 0.0116(16) -0.0048(15)
C39 0.049(3) 0.056(2) 0.059(3) -0.001(2) 0.007(2) -0.0078(19)
C40 0.039(2) 0.047(2) 0.085(3) -0.012(2) 0.016(2) -0.0102(17)
C41 0.045(2) 0.049(2) 0.0248(18) -0.0017(15) 0.0042(16) -0.0031(16)
C42 0.096(4) 0.153(5) 0.040(3) 0.026(3) 0.011(3) 0.046(4)
C43 0.054(3) 0.073(3) 0.105(4) -0.038(3) 0.026(3) -0.025(2)
C44 0.0266(17) 0.0201(15) 0.0213(16) -0.0048(12) 0.0065(13) -0.0030(12)
C45 0.0208(15) 0.0197(14) 0.0192(15) -0.0008(11) 0.0061(12) -0.0013(11)
C46 0.0249(16) 0.0151(14) 0.0231(16) -0.0038(11) 0.0074(13) -0.0009(11)
C47 0.0265(17) 0.0166(14) 0.0215(16) 0.0014(11) 0.0053(13) 0.0010(11)
C48 0.0247(16) 0.0230(15) 0.0192(15) 0.0014(11) 0.0108(12) 0.0015(12)
C49 0.0244(16) 0.0182(14) 0.0194(15) -0.0002(11) 0.0052(12) 0.0006(11)
C50 0.0195(15) 0.0191(14) 0.0174(14) 0.0026(11) 0.0051(12) -0.0008(11)
C51 0.0309(17) 0.0171(14) 0.0265(16) 0.0035(12) 0.0101(13) 0.0010(12)
C52 0.042(2) 0.0201(16) 0.044(2) 0.0045(14) 0.0193(16) -0.0008(13)
C53 0.049(2) 0.0262(17) 0.0313(19) 0.0069(14) 0.0035(16) 0.0029(14)
C54 0.050(2) 0.0201(16) 0.0358(19) 0.0042(13) 0.0197(16) 0.0034(14)
C55 0.0271(16) 0.0165(14) 0.0181(15) -0.0016(11) 0.0064(12) -0.0010(11)
C56 0.0308(17) 0.0198(15) 0.0182(15) 0.0026(11) 0.0087(13) 0.0006(12)
C57 0.0306(17) 0.0182(14) 0.0196(15) -0.0009(11) 0.0070(13) -0.0010(12)
C58 0.0294(17) 0.0163(14) 0.0217(15) -0.0002(11) 0.0078(13) 0.0005(12)
C59 0.0239(16) 0.0184(14) 0.0187(15) 0.0003(11) 0.0059(12) -0.0009(11)
C60 0.0231(15) 0.0186(14) 0.0167(14) -0.0007(11) 0.0064(12) -0.0007(11)
C61 0.0403(19) 0.0171(14) 0.0256(16) -0.0032(12) 0.0173(14) -0.0009(12)
C62 0.065(3) 0.0246(17) 0.038(2) -0.0039(14) 0.0272(18) 0.0014(15)
C63 0.051(2) 0.0349(19) 0.059(2) -0.0092(17) 0.036(2) -0.0045(16)
C64 0.065(3) 0.0366(19) 0.0238(18) -0.0038(14) 0.0160(17) 0.0041(16)
C65 0.0270(17) 0.0195(15) 0.0183(15) -0.0010(11) 0.0062(13) -0.0017(11)
N66 0.0425(17) 0.0181(13) 0.0242(14) 0.0014(10) 0.0119(12) -0.0008(11)
C67 0.041(2) 0.0168(14) 0.0192(15) 0.0007(11) 0.0113(14) 0.0010(13)
C68 0.038(2) 0.0302(17) 0.0337(19) 0.0076(14) 0.0190(15) 0.0095(14)
C69 0.041(2) 0.052(2) 0.051(2) 0.0134(18) 0.0270(19) 0.0031(17)
C70 0.064(3) 0.0364(19) 0.034(2) 0.0101(15) 0.0257(19) -0.0038(17)
C71 0.057(3) 0.0382(19) 0.0234(18) 0.0096(14) 0.0070(17) -0.0104(17)
C72 0.042(2) 0.0385(19) 0.0288(18) 0.0060(15) 0.0044(16) -0.0148(15)
C73 0.032(2) 0.056(2) 0.065(3) 0.029(2) 0.0137(19) 0.0062(17)
C74 0.055(3) 0.069(3) 0.116(4) 0.031(3) 0.012(3) 0.021(2)
C75 0.038(2) 0.080(3) 0.056(3) 0.020(2) 0.006(2) 0.002(2)
C76A 0.039(3) 0.043(4) 0.031(4) 0.012(3) 0.000(2) -0.002(3)
C77A 0.047(2) 0.066(3) 0.070(3) 0.005(2) 0.003(2) -0.0087(19)
C78A 0.047(2) 0.066(3) 0.070(3) 0.005(2) 0.003(2) -0.0087(19)
C76B 0.039(3) 0.043(4) 0.031(4) 0.012(3) 0.000(2) -0.002(3)
C77B 0.047(2) 0.066(3) 0.070(3) 0.005(2) 0.003(2) -0.0087(19)
C78B 0.047(2) 0.066(3) 0.070(3) 0.005(2) 0.003(2) -0.0087(19)
Li2 0.032(3) 0.030(3) 0.018(3) -0.003(2) 0.009(2) 0.001(2)
O101 0.0488(15) 0.0302(12) 0.0264(12) -0.0054(9) 0.0080(11) 0.0074(10)
C102 0.062(3) 0.055(2) 0.035(2) -0.0139(17) 0.0145(19) 0.0123(19)
C103 0.073(3) 0.118(4) 0.044(3) -0.039(3) 0.011(2) 0.021(3)
C104 0.056(3) 0.135(4) 0.029(2) 0.002(2) 0.003(2) 0.009(3)
C105 0.049(2) 0.0346(19) 0.036(2) -0.0026(15) 0.0019(17) 0.0006(16)
O111 0.0297(13) 0.0428(13) 0.0296(12) -0.0026(10) 0.0062(10) 0.0093(10)
C112 0.037(2) 0.061(2) 0.034(2) -0.0081(17) 0.0053(17) 0.0058(17)
C113 0.034(2) 0.069(3) 0.045(2) -0.0073(19) 0.0002(18) 0.0030(18)
C114 0.035(2) 0.060(2) 0.048(2) 0.0034(18) 0.0086(18) 0.0126(17)
C115 0.037(2) 0.046(2) 0.042(2) 0.0002(16) 0.0132(17) 0.0106(16)
N121 0.0254(14) 0.0179(12) 0.0192(13) -0.0008(9) 0.0069(10) 0.0003(9)
N131 0.0230(13) 0.0220(12) 0.0204(13) 0.0006(10) 0.0095(10) -0.0014(10)
C132 0.0304(18) 0.0159(14) 0.0232(16) 0.0029(11) 0.0087(13) 0.0014(12)
C133 0.0334(19) 0.0251(16) 0.0239(16) 0.0022(12) 0.0117(14) -0.0008(13)
C134 0.042(2) 0.042(2) 0.0324(19) 0.0078(15) 0.0211(16) -0.0013(15)
C135 0.050(2) 0.048(2) 0.0213(17) 0.0092(14) 0.0156(16) -0.0022(16)
C136 0.040(2) 0.0385(18) 0.0251(17) 0.0071(14) 0.0053(15) -0.0020(15)
C137 0.0321(18) 0.0253(16) 0.0226(16) 0.0047(12) 0.0104(14) 0.0006(13)
C138 0.0307(19) 0.0443(19) 0.0296(18) 0.0066(15) 0.0125(15) 0.0027(15)
C139 0.037(2) 0.064(3) 0.048(2) -0.0044(19) 0.0020(18) -0.0067(18)
C140 0.040(2) 0.065(3) 0.050(2) 0.0109(19) 0.0161(19) 0.0128(18)
C141 0.0334(19) 0.0355(18) 0.0330(19) 0.0080(14) 0.0087(15) 0.0024(14)
C142 0.034(2) 0.058(2) 0.046(2) 0.0075(18) 0.0017(17) -0.0057(17)
C143 0.043(2) 0.049(2) 0.055(2) 0.0015(18) 0.0145(19) 0.0098(17)
C144 0.0261(16) 0.0207(15) 0.0248(16) 0.0039(12) 0.0084(13) -0.0006(12)
C145 0.0250(16) 0.0198(14) 0.0197(15) 0.0009(11) 0.0067(12) -0.0018(12)
C146 0.0290(17) 0.0176(15) 0.0242(16) 0.0005(11) 0.0093(13) -0.0013(12)
C147 0.0277(17) 0.0183(14) 0.0217(16) 0.0002(11) 0.0083(13) -0.0004(12)
C148 0.0268(16) 0.0182(14) 0.0177(14) -0.0014(11) 0.0090(12) -0.0008(11)
C149 0.0229(16) 0.0174(14) 0.0160(14) -0.0002(11) 0.0049(12) 0.0008(11)
C150 0.0192(15) 0.0172(14) 0.0205(15) -0.0019(11) 0.0054(12) -0.0008(11)
C151 0.0343(18) 0.0162(14) 0.0258(16) -0.0019(12) 0.0131(14) 0.0025(12)
C152 0.055(2) 0.0195(16) 0.038(2) 0.0020(13) 0.0182(17) 0.0036(14)
C153 0.046(2) 0.0233(17) 0.055(2) -0.0054(15) 0.0292(18) 0.0020(14)
C154 0.048(2) 0.0274(17) 0.036(2) -0.0087(14) 0.0055(17) 0.0020(15)
C155 0.0198(15) 0.0166(14) 0.0185(14) 0.0001(11) 0.0040(12) -0.0007(11)
C156 0.0240(16) 0.0167(14) 0.0175(14) -0.0014(11) 0.0072(12) 0.0009(11)
C157 0.0216(15) 0.0184(14) 0.0193(15) 0.0025(11) 0.0055(12) -0.0005(11)
C158 0.0279(16) 0.0113(13) 0.0215(15) -0.0007(11) 0.0060(13) -0.0003(11)
C159 0.0200(15) 0.0165(14) 0.0182(14) -0.0011(11) 0.0041(12) 0.0010(11)
C160 0.0202(15) 0.0158(13) 0.0138(13) 0.0012(10) 0.0043(11) -0.0001(11)
C161 0.0358(18) 0.0173(14) 0.0256(16) 0.0024(12) 0.0140(14) -0.0031(12)
C162 0.068(3) 0.053(3) 0.092(3) 0.029(2) 0.057(3) 0.010(2)
C163 0.092(3) 0.047(2) 0.028(2) 0.0039(16) 0.012(2) -0.022(2)
C164 0.070(3) 0.0272(18) 0.0335(19) 0.0031(14) 0.0237(18) -0.0085(16)
C165 0.0297(17) 0.0183(15) 0.0174(15) 0.0016(11) 0.0065(13) 0.0000(12)
N166 0.0468(17) 0.0186(14) 0.0297(15) 0.0010(10) 0.0188(13) 0.0028(11)
C167 0.053(2) 0.0170(15) 0.0263(17) 0.0029(12) 0.0181(16) 0.0046(14)
C168 0.054(2) 0.0268(17) 0.0343(19) 0.0031(14) 0.0227(17) 0.0077(15)
C169 0.059(3) 0.037(2) 0.047(2) -0.0033(17) 0.029(2) 0.0118(17)
C170 0.075(3) 0.0300(19) 0.047(2) -0.0090(16) 0.035(2) 0.0026(18)
C171 0.075(3) 0.0315(19) 0.0298(19) -0.0058(15) 0.0190(19) -0.0052(18)
C172 0.058(2) 0.0246(17) 0.0323(19) 0.0026(14) 0.0183(17) 0.0011(15)
C173 0.050(2) 0.042(2) 0.042(2) -0.0009(16) 0.0154(18) 0.0133(17)
C174 0.063(3) 0.065(3) 0.051(3) 0.002(2) 0.006(2) -0.016(2)
C175 0.055(3) 0.052(2) 0.067(3) 0.001(2) 0.018(2) -0.0014(19)
C176 0.055(3) 0.035(2) 0.046(2) -0.0077(16) 0.0074(19) -0.0057(17)
C177 0.072(4) 0.060(3) 0.131(5) -0.040(3) 0.030(3) -0.025(2)
C178 0.071(3) 0.051(2) 0.058(3) 0.002(2) 0.001(2) 0.002(2)

loop_
_atom_type_symbol
_atom_type_description
_atom_type_scat_dispersion_real
_atom_type_scat_dispersion_imag
_atom_type_scat_source
C C 0.0033 0.0016 'International Tables Vol C Tables 4.2.6.8 and 6.1.1.4'
H H 0.0000 0.0000 'International Tables Vol C Tables 4.2.6.8 and 6.1.1.4'
Li Li -0.0003 0.0001 'International Tables Vol C Tables 4.2.6.8 and 6.1.1.4'
N N 0.0061 0.0033 'International Tables Vol C Tables 4.2.6.8 and 6.1.1.4'
O O 0.0106 0.0060 'International Tables Vol C Tables 4.2.6.8 and 6.1.1.4'

loop_
_geom_angle_atom_site_label_1
_geom_angle_atom_site_label_2
_geom_angle_atom_site_label_3
_geom_angle
_geom_angle_site_symmetry_1
_geom_angle_site_symmetry_3
_geom_angle_publ_flag
O1B Li1 N21 127.5(3) . . ?
O1A Li1 N21 127.5(3) . . ?
O1B Li1 O11 110.0(3) . . ?
O1A Li1 O11 110.0(3) . . ?
N21 Li1 O11 100.2(3) . . ?
O1B Li1 N31 105.9(3) . . ?
O1A Li1 N31 105.9(3) . . ?
N21 Li1 N31 98.3(2) . . ?
O11 Li1 N31 114.9(2) . . ?
C5A O1A C2A 82.8(8) . . ?
C5A O1A Li1 133.3(5) . . ?
C2A O1A Li1 128.6(6) . . ?
O1A C2A C3A 107.3(12) . . ?
O1A C2A C5A 47.2(7) . . ?
C3A C2A C5A 69.6(9) . . ?
O1A C2A H2A1 110.3 . . ?
C3A C2A H2A1 110.3 . . ?
C5A C2A H2A1 151.0 . . ?
O1A C2A H2A2 110.3 . . ?
C3A C2A H2A2 110.3 . . ?
C5A C2A H2A2 98.0 . . ?
H2A1 C2A H2A2 108.5 . . ?
C4A C3A C2A 108.1(12) . . ?
C4A C3A C5A 49.0(8) . . ?
C2A C3A C5A 64.0(9) . . ?
C4A C3A H3A1 110.1 . . ?
C2A C3A H3A1 110.1 . . ?
C5A C3A H3A1 105.8 . . ?
C4A C3A H3A2 110.1 . . ?
C2A C3A H3A2 110.1 . . ?
C5A C3A H3A2 144.9 . . ?
H3A1 C3A H3A2 108.4 . . ?
C3A C4A C5A 94.7(9) . . ?
C3A C4A H4A1 112.8 . . ?
C5A C4A H4A1 112.8 . . ?
C3A C4A H4A2 112.8 . . ?
C5A C4A H4A2 112.8 . . ?
H4A1 C4A H4A2 110.2 . . ?
O1A C5A C4A 108.2(9) . . ?
O1A C5A C2A 49.9(6) . . ?
C4A C5A C2A 79.8(8) . . ?
O1A C5A C3A 89.3(8) . . ?
C4A C5A C3A 36.3(5) . . ?
C2A C5A C3A 46.5(6) . . ?
O1A C5A H5A1 110.1 . . ?
C4A C5A H5A1 110.1 . . ?
C2A C5A H5A1 83.1 . . ?
C3A C5A H5A1 89.2 . . ?
O1A C5A H5A2 110.1 . . ?
C4A C5A H5A2 110.1 . . ?
C2A C5A H5A2 160.0 . . ?
C3A C5A H5A2 146.3 . . ?
H5A1 C5A H5A2 108.4 . . ?
C2B O1B C5B 117.9(6) . . ?
C2B O1B Li1 114.9(4) . . ?
C5B O1B Li1 126.0(4) . . ?
O1B C2B C3B 104.7(8) . . ?
O1B C2B H2B1 110.8 . . ?
C3B C2B H2B1 110.8 . . ?
O1B C2B H2B2 110.8 . . ?
C3B C2B H2B2 110.8 . . ?
H2B1 C2B H2B2 108.9 . . ?
C2B C3B C4B 102.9(7) . . ?
C2B C3B H3B1 111.2 . . ?
C4B C3B H3B1 111.2 . . ?
C2B C3B H3B2 111.2 . . ?
C4B C3B H3B2 111.2 . . ?
H3B1 C3B H3B2 109.1 . . ?
C5B C4B C3B 103.5(6) . . ?
C5B C4B H4B1 111.1 . . ?
C3B C4B H4B1 111.1 . . ?
C5B C4B H4B2 111.1 . . ?
C3B C4B H4B2 111.1 . . ?
H4B1 C4B H4B2 109.0 . . ?
O1B C5B C4B 101.6(7) . . ?
O1B C5B H5B1 111.5 . . ?
C4B C5B H5B1 111.5 . . ?
O1B C5B H5B2 111.5 . . ?
C4B C5B H5B2 111.5 . . ?
H5B1 C5B H5B2 109.3 . . ?
C15 O11 C12 104.4(3) . . ?
C15 O11 Li1 118.9(2) . . ?
C12 O11 Li1 122.7(3) . . ?
O11 C12 C13 105.8(3) . . ?
O11 C12 H12A 110.6 . . ?
C13 C12 H12A 110.6 . . ?
O11 C12 H12B 110.6 . . ?
C13 C12 H12B 110.6 . . ?
H12A C12 H12B 108.7 . . ?
C14 C13 C12 105.1(3) . . ?
C14 C13 H13A 110.7 . . ?
C12 C13 H13A 110.7 . . ?
C14 C13 H13B 110.7 . . ?
C12 C13 H13B 110.7 . . ?
H13A C13 H13B 108.8 . . ?
C13 C14 C15 104.5(3) . . ?
C13 C14 H14A 110.9 . . ?
C15 C14 H14A 110.9 . . ?
C13 C14 H14B 110.9 . . ?
C15 C14 H14B 110.9 . . ?
H14A C14 H14B 108.9 . . ?
O11 C15 C14 106.3(3) . . ?
O11 C15 H15A 110.5 . . ?
C14 C15 H15A 110.5 . . ?
O11 C15 H15B 110.5 . . ?
C14 C15 H15B 110.5 . . ?
H15A C15 H15B 108.7 . . ?
C50 N21 C60 104.4(2) . . ?
C50 N21 Li1 113.0(2) . . ?
C60 N21 Li1 135.8(2) . . ?
C44 N31 C32 116.1(2) . . ?
C44 N31 Li1 117.3(2) . . ?
C32 N31 Li1 126.5(2) . . ?
C37 C32 C33 120.7(3) . . ?
C37 C32 N31 118.9(3) . . ?
C33 C32 N31 120.3(3) . . ?
C34 C33 C32 117.6(3) . . ?
C34 C33 C38 119.5(3) . . ?
C32 C33 C38 122.8(3) . . ?
C35 C34 C33 122.3(4) . . ?
C35 C34 H34 118.9 . . ?
C33 C34 H34 118.9 . . ?
C34 C35 C36 119.5(4) . . ?
C34 C35 H35 120.2 . . ?
C36 C35 H35 120.2 . . ?
C35 C36 C37 121.4(3) . . ?
C35 C36 H36 119.3 . . ?
C37 C36 H36 119.3 . . ?
C36 C37 C32 118.4(3) . . ?
C36 C37 C41 121.8(3) . . ?
C32 C37 C41 119.6(3) . . ?
C33 C38 C39 112.4(3) . . ?
C33 C38 C40 110.8(3) . . ?
C39 C38 C40 110.0(3) . . ?
C33 C38 H38 107.8 . . ?
C39 C38 H38 107.8 . . ?
C40 C38 H38 107.8 . . ?
C38 C39 H39A 109.5 . . ?
C38 C39 H39B 109.5 . . ?
H39A C39 H39B 109.5 . . ?
C38 C39 H39C 109.5 . . ?
H39A C39 H39C 109.5 . . ?
H39B C39 H39C 109.5 . . ?
C38 C40 H40A 109.5 . . ?
C38 C40 H40B 109.5 . . ?
H40A C40 H40B 109.5 . . ?
C38 C40 H40C 109.5 . . ?
H40A C40 H40C 109.5 . . ?
H40B C40 H40C 109.5 . . ?
C37 C41 C43 110.7(3) . . ?
C37 C41 C42 114.3(3) . . ?
C43 C41 C42 109.6(4) . . ?
C37 C41 H41 107.3 . . ?
C43 C41 H41 107.3 . . ?
C42 C41 H41 107.3 . . ?
C41 C42 H42A 109.5 . . ?
C41 C42 H42B 109.5 . . ?
H42A C42 H42B 109.5 . . ?
C41 C42 H42C 109.5 . . ?
H42A C42 H42C 109.5 . . ?
H42B C42 H42C 109.5 . . ?
C41 C43 H43A 109.5 . . ?
C41 C43 H43B 109.5 . . ?
H43A C43 H43B 109.5 . . ?
C41 C43 H43C 109.5 . . ?
H43A C43 H43C 109.5 . . ?
H43B C43 H43C 109.5 . . ?
N31 C44 C45 126.4(3) . . ?
N31 C44 H44 116.8 . . ?
C45 C44 H44 116.8 . . ?
C46 C45 C50 117.8(2) . . ?
C46 C45 C44 116.3(2) . . ?
C50 C45 C44 125.8(2) . . ?
C47 C46 C45 124.2(2) . . ?
C47 C46 H46 117.9 . . ?
C45 C46 H46 117.9 . . ?
C48 C47 C46 117.5(2) . . ?
C48 C47 C51 119.5(3) . . ?
C46 C47 C51 122.9(2) . . ?
C49 C48 C47 120.4(3) . . ?
C49 C48 H48 119.8 . . ?
C47 C48 H48 119.8 . . ?
C48 C49 C50 122.2(2) . . ?
C48 C49 C55 132.7(3) . . ?
C50 C49 C55 105.2(2) . . ?
N21 C50 C49 112.9(2) . . ?
N21 C50 C45 129.2(3) . . ?
C49 C50 C45 117.9(2) . . ?
C52 C51 C54 108.1(2) . . ?
C52 C51 C47 110.1(2) . . ?
C54 C51 C47 111.8(2) . . ?
C52 C51 C53 109.5(3) . . ?
C54 C51 C53 108.5(2) . . ?
C47 C51 C53 108.9(2) . . ?
C51 C52 H52A 109.5 . . ?
C51 C52 H52B 109.5 . . ?
H52A C52 H52B 109.5 . . ?
C51 C52 H52C 109.5 . . ?
H52A C52 H52C 109.5 . . ?
H52B C52 H52C 109.5 . . ?
C51 C53 H53A 109.5 . . ?
C51 C53 H53B 109.5 . . ?
H53A C53 H53B 109.5 . . ?
C51 C53 H53C 109.5 . . ?
H53A C53 H53C 109.5 . . ?
H53B C53 H53C 109.5 . . ?
C51 C54 H54A 109.5 . . ?
C51 C54 H54B 109.5 . . ?
H54A C54 H54B 109.5 . . ?
C51 C54 H54C 109.5 . . ?
H54A C54 H54C 109.5 . . ?
H54B C54 H54C 109.5 . . ?
C56 C55 C60 121.4(2) . . ?
C56 C55 C49 133.3(3) . . ?
C60 C55 C49 105.3(2) . . ?
C55 C56 C57 120.4(3) . . ?
C55 C56 H56 119.8 . . ?
C57 C56 H56 119.8 . . ?
C58 C57 C56 117.7(3) . . ?
C58 C57 C61 123.1(2) . . ?
C56 C57 C61 119.2(2) . . ?
C57 C58 C59 123.6(2) . . ?
C57 C58 H58 118.2 . . ?
C59 C58 H58 118.2 . . ?
C60 C59 C58 118.0(3) . . ?
C60 C59 C65 122.7(3) . . ?
C58 C59 C65 119.2(2) . . ?
N21 C60 C59 128.9(3) . . ?
N21 C60 C55 112.2(2) . . ?
C59 C60 C55 118.9(3) . . ?
C63 C61 C62 107.9(3) . . ?
C63 C61 C57 109.8(2) . . ?
C62 C61 C57 112.6(2) . . ?
C63 C61 C64 109.1(3) . . ?
C62 C61 C64 107.9(2) . . ?
C57 C61 C64 109.5(2) . . ?
C61 C62 H62A 109.5 . . ?
C61 C62 H62B 109.5 . . ?
H62A C62 H62B 109.5 . . ?
C61 C62 H62C 109.5 . . ?
H62A C62 H62C 109.5 . . ?
H62B C62 H62C 109.5 . . ?
C61 C63 H63A 109.5 . . ?
C61 C63 H63B 109.5 . . ?
H63A C63 H63B 109.5 . . ?
C61 C63 H63C 109.5 . . ?
H63A C63 H63C 109.5 . . ?
H63B C63 H63C 109.5 . . ?
C61 C64 H64A 109.5 . . ?
C61 C64 H64B 109.5 . . ?
H64A C64 H64B 109.5 . . ?
C61 C64 H64C 109.5 . . ?
H64A C64 H64C 109.5 . . ?
H64B C64 H64C 109.5 . . ?
N66 C65 C59 122.4(3) . . ?
N66 C65 H65 118.8 . . ?
C59 C65 H65 118.8 . . ?
C65 N66 C67 119.9(3) . . ?
C68 C67 C72 120.6(3) . . ?
C68 C67 N66 120.2(3) . . ?
C72 C67 N66 118.9(3) . . ?
C69 C68 C67 117.8(3) . . ?
C69 C68 C73 120.1(3) . . ?
C67 C68 C73 122.0(3) . . ?
C70 C69 C68 122.0(3) . . ?
C70 C69 H69 119.0 . . ?
C68 C69 H69 119.0 . . ?
C71 C70 C69 119.3(3) . . ?
C71 C70 H70 120.3 . . ?
C69 C70 H70 120.3 . . ?
C70 C71 C72 121.4(3) . . ?
C70 C71 H71 119.3 . . ?
C72 C71 H71 119.3 . . ?
C71 C72 C67 118.5(3) . . ?
C71 C72 C76B 119.8(7) . . ?
C67 C72 C76B 118.4(7) . . ?
C71 C72 C76A 119.3(3) . . ?
C67 C72 C76A 121.3(3) . . ?
C68 C73 C74 112.2(4) . . ?
C68 C73 C75 110.8(3) . . ?
C74 C73 C75 110.0(3) . . ?
C68 C73 H73 107.9 . . ?
C74 C73 H73 107.9 . . ?
C75 C73 H73 107.9 . . ?
C73 C74 H74A 109.5 . . ?
C73 C74 H74B 109.5 . . ?
H74A C74 H74B 109.5 . . ?
C73 C74 H74C 109.5 . . ?
H74A C74 H74C 109.5 . . ?
H74B C74 H74C 109.5 . . ?
C73 C75 H75A 109.5 . . ?
C73 C75 H75B 109.5 . . ?
H75A C75 H75B 109.5 . . ?
C73 C75 H75C 109.5 . . ?
H75A C75 H75C 109.5 . . ?
H75B C75 H75C 109.5 . . ?
C77A C76A C78A 108.9(5) . . ?
C77A C76A C72 113.6(5) . . ?
C78A C76A C72 110.1(5) . . ?
C77A C76A H76A 108.0 . . ?
C78A C76A H76A 108.0 . . ?
C72 C76A H76A 108.0 . . ?
C76A C77A H77A 109.5 . . ?
C76A C77A H77B 109.5 . . ?
H77A C77A H77B 109.5 . . ?
C76A C77A H77C 109.5 . . ?
H77A C77A H77C 109.5 . . ?
H77B C77A H77C 109.5 . . ?
C76A C78A H78A 109.5 . . ?
C76A C78A H78B 109.5 . . ?
H78A C78A H78B 109.5 . . ?
C76A C78A H78C 109.5 . . ?
H78A C78A H78C 109.5 . . ?
H78B C78A H78C 109.5 . . ?
C72 C76B C78B 119.1(11) . . ?
C72 C76B C77B 107.2(11) . . ?
C78B C76B C77B 109.4(11) . . ?
C72 C76B H76B 106.8 . . ?
C78B C76B H76B 106.8 . . ?
C77B C76B H76B 106.8 . . ?
C76B C77B H77D 109.5 . . ?
C76B C77B H77E 109.5 . . ?
H77D C77B H77E 109.5 . . ?
C76B C77B H77F 109.5 . . ?
H77D C77B H77F 109.5 . . ?
H77E C77B H77F 109.5 . . ?
C76B C78B H78D 109.5 . . ?
C76B C78B H78E 109.5 . . ?
H78D C78B H78E 109.5 . . ?
C76B C78B H78F 109.5 . . ?
H78D C78B H78F 109.5 . . ?
H78E C78B H78F 109.5 . . ?
O101 Li2 O111 104.1(2) . . ?
O101 Li2 N121 128.3(3) . . ?
O111 Li2 N121 103.9(2) . . ?
O101 Li2 N131 111.4(2) . . ?
O111 Li2 N131 112.9(2) . . ?
N121 Li2 N131 96.1(2) . . ?
C105 O101 C102 108.6(2) . . ?
C105 O101 Li2 115.2(2) . . ?
C102 O101 Li2 131.5(3) . . ?
O101 C102 C103 106.5(3) . . ?
O101 C102 H10A 110.4 . . ?
C103 C102 H10A 110.4 . . ?
O101 C102 H10B 110.4 . . ?
C103 C102 H10B 110.4 . . ?
H10A C102 H10B 108.6 . . ?
C104 C103 C102 103.9(3) . . ?
C104 C103 H10C 111.0 . . ?
C102 C103 H10C 111.0 . . ?
C104 C103 H10D 111.0 . . ?
C102 C103 H10D 111.0 . . ?
H10C C103 H10D 109.0 . . ?
C103 C104 C105 103.0(3) . . ?
C103 C104 H10E 111.2 . . ?
C105 C104 H10E 111.2 . . ?
C103 C104 H10F 111.2 . . ?
C105 C104 H10F 111.2 . . ?
H10E C104 H10F 109.1 . . ?
O101 C105 C104 105.5(3) . . ?
O101 C105 H10G 110.6 . . ?
C104 C105 H10G 110.6 . . ?
O101 C105 H10H 110.6 . . ?
C104 C105 H10H 110.6 . . ?
H10G C105 H10H 108.8 . . ?
C112 O111 C115 109.0(2) . . ?
C112 O111 Li2 112.9(2) . . ?
C115 O111 Li2 137.8(2) . . ?
O111 C112 C113 105.4(3) . . ?
O111 C112 H11A 110.7 . . ?
C113 C112 H11A 110.7 . . ?
O111 C112 H11B 110.7 . . ?
C113 C112 H11B 110.7 . . ?
H11A C112 H11B 108.8 . . ?
C114 C113 C112 102.5(3) . . ?
C114 C113 H11C 111.3 . . ?
C112 C113 H11C 111.3 . . ?
C114 C113 H11D 111.3 . . ?
C112 C113 H11D 111.3 . . ?
H11C C113 H11D 109.2 . . ?
C115 C114 C113 102.9(3) . . ?
C115 C114 H11E 111.2 . . ?
C113 C114 H11E 111.2 . . ?
C115 C114 H11F 111.2 . . ?
C113 C114 H11F 111.2 . . ?
H11E C114 H11F 109.1 . . ?
O111 C115 C114 107.0(3) . . ?
O111 C115 H11G 110.3 . . ?
C114 C115 H11G 110.3 . . ?
O111 C115 H11H 110.3 . . ?
C114 C115 H11H 110.3 . . ?
H11G C115 H11H 108.6 . . ?
C150 N121 C160 103.8(2) . . ?
C150 N121 Li2 118.6(2) . . ?
C160 N121 Li2 137.1(2) . . ?
C144 N131 C132 116.2(2) . . ?
C144 N131 Li2 120.7(2) . . ?
C132 N131 Li2 123.0(2) . . ?
C137 C132 C133 121.6(3) . . ?
C137 C132 N131 118.6(3) . . ?
C133 C132 N131 119.6(2) . . ?
C134 C133 C132 117.7(3) . . ?
C134 C133 C138 121.7(3) . . ?
C132 C133 C138 120.5(3) . . ?
C133 C134 C135 121.8(3) . . ?
C133 C134 H134 119.1 . . ?
C135 C134 H134 119.1 . . ?
C136 C135 C134 119.4(3) . . ?
C136 C135 H135 120.3 . . ?
C134 C135 H135 120.3 . . ?
C135 C136 C137 122.1(3) . . ?
C135 C136 H136 119.0 . . ?
C137 C136 H136 119.0 . . ?
C136 C137 C132 117.4(3) . . ?
C136 C137 C141 120.6(3) . . ?
C132 C137 C141 122.0(3) . . ?
C133 C138 C140 112.6(3) . . ?
C133 C138 C139 110.9(3) . . ?
C140 C138 C139 110.5(3) . . ?
C133 C138 H138 107.6 . . ?
C140 C138 H138 107.6 . . ?
C139 C138 H138 107.6 . . ?
C138 C139 H13C 109.5 . . ?
C138 C139 H13D 109.5 . . ?
H13C C139 H13D 109.5 . . ?
C138 C139 H13E 109.5 . . ?
H13C C139 H13E 109.5 . . ?
H13D C139 H13E 109.5 . . ?
C138 C140 H14C 109.5 . . ?
C138 C140 H14D 109.5 . . ?
H14C C140 H14D 109.5 . . ?
C138 C140 H14E 109.5 . . ?
H14C C140 H14E 109.5 . . ?
H14D C140 H14E 109.5 . . ?
C137 C141 C142 113.8(3) . . ?
C137 C141 C143 111.0(3) . . ?
C142 C141 C143 109.4(3) . . ?
C137 C141 H141 107.5 . . ?
C142 C141 H141 107.5 . . ?
C143 C141 H141 107.5 . . ?
C141 C142 H14F 109.5 . . ?
C141 C142 H14G 109.5 . . ?
H14F C142 H14G 109.5 . . ?
C141 C142 H14H 109.5 . . ?
H14F C142 H14H 109.5 . . ?
H14G C142 H14H 109.5 . . ?
C141 C143 H14I 109.5 . . ?
C141 C143 H14J 109.5 . . ?
H14I C143 H14J 109.5 . . ?
C141 C143 H14K 109.5 . . ?
H14I C143 H14K 109.5 . . ?
H14J C143 H14K 109.5 . . ?
N131 C144 C145 126.3(3) . . ?
N131 C144 H144 116.8 . . ?
C145 C144 H144 116.8 . . ?
C146 C145 C150 117.6(3) . . ?
C146 C145 C144 116.5(2) . . ?
C150 C145 C144 125.5(2) . . ?
C147 C146 C145 124.5(3) . . ?
C147 C146 H146 117.8 . . ?
C145 C146 H146 117.8 . . ?
C146 C147 C148 117.3(2) . . ?
C146 C147 C151 122.8(2) . . ?
C148 C147 C151 119.9(3) . . ?
C149 C148 C147 120.3(3) . . ?
C149 C148 H148 119.9 . . ?
C147 C148 H148 119.9 . . ?
C148 C149 C150 122.0(2) . . ?
C148 C149 C155 132.6(3) . . ?
C150 C149 C155 105.4(2) . . ?
N121 C150 C145 128.7(3) . . ?
N121 C150 C149 112.9(2) . . ?
C145 C150 C149 118.4(2) . . ?
C152 C151 C153 108.0(2) . . ?
C152 C151 C147 111.3(2) . . ?
C153 C151 C147 111.2(2) . . ?
C152 C151 C154 108.3(2) . . ?
C153 C151 C154 109.3(3) . . ?
C147 C151 C154 108.6(2) . . ?
C151 C152 H15C 109.5 . . ?
C151 C152 H15D 109.5 . . ?
H15C C152 H15D 109.5 . . ?
C151 C152 H15E 109.5 . . ?
H15C C152 H15E 109.5 . . ?
H15D C152 H15E 109.5 . . ?
C151 C153 H15F 109.5 . . ?
C151 C153 H15G 109.5 . . ?
H15F C153 H15G 109.5 . . ?
C151 C153 H15H 109.5 . . ?
H15F C153 H15H 109.5 . . ?
H15G C153 H15H 109.5 . . ?
C151 C154 H15I 109.5 . . ?
C151 C154 H15J 109.5 . . ?
H15I C154 H15J 109.5 . . ?
C151 C154 H15K 109.5 . . ?
H15I C154 H15K 109.5 . . ?
H15J C154 H15K 109.5 . . ?
C156 C155 C160 121.8(2) . . ?
C156 C155 C149 133.5(3) . . ?
C160 C155 C149 104.7(2) . . ?
C155 C156 C157 120.7(3) . . ?
C155 C156 H156 119.7 . . ?
C157 C156 H156 119.7 . . ?
C158 C157 C156 117.3(3) . . ?
C158 C157 C161 123.0(2) . . ?
C156 C157 C161 119.6(2) . . ?
C157 C158 C159 123.9(2) . . ?
C157 C158 H158 118.0 . . ?
C159 C158 H158 118.0 . . ?
C158 C159 C160 118.2(2) . . ?
C158 C159 C165 120.4(2) . . ?
C160 C159 C165 121.4(3) . . ?
N121 C160 C159 128.8(3) . . ?
N121 C160 C155 113.1(2) . . ?
C159 C160 C155 118.1(2) . . ?
C163 C161 C162 109.2(3) . . ?
C163 C161 C164 107.6(3) . . ?
C162 C161 C164 107.7(3) . . ?
C163 C161 C157 109.8(3) . . ?
C162 C161 C157 110.0(2) . . ?
C164 C161 C157 112.4(2) . . ?
C161 C162 H16A 109.5 . . ?
C161 C162 H16B 109.5 . . ?
H16A C162 H16B 109.5 . . ?
C161 C162 H16C 109.5 . . ?
H16A C162 H16C 109.5 . . ?
H16B C162 H16C 109.5 . . ?
C161 C163 H16D 109.5 . . ?
C161 C163 H16E 109.5 . . ?
H16D C163 H16E 109.5 . . ?
C161 C163 H16F 109.5 . . ?
H16D C163 H16F 109.5 . . ?
H16E C163 H16F 109.5 . . ?
C161 C164 H16G 109.5 . . ?
C161 C164 H16H 109.5 . . ?
H16G C164 H16H 109.5 . . ?
C161 C164 H16I 109.5 . . ?
H16G C164 H16I 109.5 . . ?
H16H C164 H16I 109.5 . . ?
N166 C165 C159 121.4(3) . . ?
N166 C165 H165 119.3 . . ?
C159 C165 H165 119.3 . . ?
C165 N166 C167 119.8(3) . . ?
C172 C167 C168 121.9(3) . . ?
C172 C167 N166 117.7(3) . . ?
C168 C167 N166 120.0(3) . . ?
C169 C168 C167 117.8(3) . . ?
C169 C168 C173 121.3(3) . . ?
C167 C168 C173 120.9(3) . . ?
C170 C169 C168 120.9(4) . . ?
C170 C169 H169 119.5 . . ?
C168 C169 H169 119.5 . . ?
C171 C170 C169 121.3(3) . . ?
C171 C170 H170 119.4 . . ?
C169 C170 H170 119.4 . . ?
C170 C171 C172 120.5(3) . . ?
C170 C171 H171 119.7 . . ?
C172 C171 H171 119.7 . . ?
C171 C172 C167 117.5(3) . . ?
C171 C172 C176 121.8(3) . . ?
C167 C172 C176 120.7(3) . . ?
C174 C173 C175 110.2(3) . . ?
C174 C173 C168 110.0(3) . . ?
C175 C173 C168 114.8(3) . . ?
C174 C173 H173 107.2 . . ?
C175 C173 H173 107.2 . . ?
C168 C173 H173 107.2 . . ?
C173 C174 H17A 109.5 . . ?
C173 C174 H17B 109.5 . . ?
H17A C174 H17B 109.5 . . ?
C173 C174 H17C 109.5 . . ?
H17A C174 H17C 109.5 . . ?
H17B C174 H17C 109.5 . . ?
C173 C175 H17D 109.5 . . ?
C173 C175 H17E 109.5 . . ?
H17D C175 H17E 109.5 . . ?
C173 C175 H17F 109.5 . . ?
H17D C175 H17F 109.5 . . ?
H17E C175 H17F 109.5 . . ?
C178 C176 C177 108.9(4) . . ?
C178 C176 C172 110.9(3) . . ?
C177 C176 C172 113.2(3) . . ?
C178 C176 H176 107.9 . . ?
C177 C176 H176 107.9 . . ?
C172 C176 H176 107.9 . . ?
C176 C177 H17G 109.5 . . ?
C176 C177 H17H 109.5 . . ?
H17G C177 H17H 109.5 . . ?
C176 C177 H17I 109.5 . . ?
H17G C177 H17I 109.5 . . ?
H17H C177 H17I 109.5 . . ?
C176 C178 H17J 109.5 . . ?
C176 C178 H17K 109.5 . . ?
H17J C178 H17K 109.5 . . ?
C176 C178 H17L 109.5 . . ?
H17J C178 H17L 109.5 . . ?
H17K C178 H17L 109.5 . . ?

loop_
_geom_bond_atom_site_label_1
_geom_bond_atom_site_label_2
_geom_bond_distance
_geom_bond_site_symmetry_2
_geom_bond_publ_flag
Li1 O1B 1.946(6) . ?
Li1 O1A 1.946(6) . ?
Li1 N21 1.965(5) . ?
Li1 O11 2.036(6) . ?
Li1 N31 2.083(6) . ?
O1A C5A 1.392(12) . ?
O1A C2A 1.451(19) . ?
C2A C3A 1.518(16) . ?
C2A C5A 1.88(2) . ?
C2A H2A1 0.9900 . ?
C2A H2A2 0.9900 . ?
C3A C4A 1.164(16) . ?
C3A C5A 1.96(2) . ?
C3A H3A1 0.9900 . ?
C3A H3A2 0.9900 . ?
C4A C5A 1.487(12) . ?
C4A H4A1 0.9900 . ?
C4A H4A2 0.9900 . ?
C5A H5A1 0.9900 . ?
C5A H5A2 0.9900 . ?
O1B C2B 1.431(14) . ?
O1B C5B 1.490(9) . ?
C2B C3B 1.520(12) . ?
C2B H2B1 0.9900 . ?
C2B H2B2 0.9900 . ?
C3B C4B 1.685(12) . ?
C3B H3B1 0.9900 . ?
C3B H3B2 0.9900 . ?
C4B C5B 1.521(10) . ?
C4B H4B1 0.9900 . ?
C4B H4B2 0.9900 . ?
C5B H5B1 0.9900 . ?
C5B H5B2 0.9900 . ?
O11 C15 1.441(4) . ?
O11 C12 1.446(4) . ?
C12 C13 1.531(6) . ?
C12 H12A 0.9900 . ?
C12 H12B 0.9900 . ?
C13 C14 1.505(6) . ?
C13 H13A 0.9900 . ?
C13 H13B 0.9900 . ?
C14 C15 1.505(5) . ?
C14 H14A 0.9900 . ?
C14 H14B 0.9900 . ?
C15 H15A 0.9900 . ?
C15 H15B 0.9900 . ?
N21 C50 1.381(3) . ?
N21 C60 1.394(3) . ?
N31 C44 1.295(4) . ?
N31 C32 1.432(4) . ?
C32 C37 1.407(4) . ?
C32 C33 1.416(4) . ?
C33 C34 1.392(5) . ?
C33 C38 1.530(5) . ?
C34 C35 1.369(5) . ?
C34 H34 0.9500 . ?
C35 C36 1.379(5) . ?
C35 H35 0.9500 . ?
C36 C37 1.393(5) . ?
C36 H36 0.9500 . ?
C37 C41 1.509(5) . ?
C38 C39 1.534(5) . ?
C38 C40 1.539(5) . ?
C38 H38 1.0000 . ?
C39 H39A 0.9800 . ?
C39 H39B 0.9800 . ?
C39 H39C 0.9800 . ?
C40 H40A 0.9800 . ?
C40 H40B 0.9800 . ?
C40 H40C 0.9800 . ?
C41 C43 1.524(5) . ?
C41 C42 1.533(5) . ?
C41 H41 1.0000 . ?
C42 H42A 0.9800 . ?
C42 H42B 0.9800 . ?
C42 H42C 0.9800 . ?
C43 H43A 0.9800 . ?
C43 H43B 0.9800 . ?
C43 H43C 0.9800 . ?
C44 C45 1.440(4) . ?
C44 H44 0.9500 . ?
C45 C46 1.407(4) . ?
C45 C50 1.427(4) . ?
C46 C47 1.398(4) . ?
C46 H46 0.9500 . ?
C47 C48 1.398(4) . ?
C47 C51 1.537(4) . ?
C48 C49 1.396(4) . ?
C48 H48 0.9500 . ?
C49 C50 1.423(4) . ?
C49 C55 1.444(4) . ?
C51 C52 1.525(4) . ?
C51 C54 1.531(4) . ?
C51 C53 1.545(4) . ?
C52 H52A 0.9800 . ?
C52 H52B 0.9800 . ?
C52 H52C 0.9800 . ?
C53 H53A 0.9800 . ?
C53 H53B 0.9800 . ?
C53 H53C 0.9800 . ?
C54 H54A 0.9800 . ?
C54 H54B 0.9800 . ?
C54 H54C 0.9800 . ?
C55 C56 1.386(4) . ?
C55 C60 1.426(4) . ?
C56 C57 1.405(4) . ?
C56 H56 0.9500 . ?
C57 C58 1.395(4) . ?
C57 C61 1.536(4) . ?
C58 C59 1.405(4) . ?
C58 H58 0.9500 . ?
C59 C60 1.404(4) . ?
C59 C65 1.480(4) . ?
C61 C63 1.525(4) . ?
C61 C62 1.526(4) . ?
C61 C64 1.537(4) . ?
C62 H62A 0.9800 . ?
C62 H62B 0.9800 . ?
C62 H62C 0.9800 . ?
C63 H63A 0.9800 . ?
C63 H63B 0.9800 . ?
C63 H63C 0.9800 . ?
C64 H64A 0.9800 . ?
C64 H64B 0.9800 . ?
C64 H64C 0.9800 . ?
C65 N66 1.273(3) . ?
C65 H65 0.9500 . ?
N66 C67 1.424(4) . ?
C67 C68 1.400(4) . ?
C67 C72 1.402(4) . ?
C68 C69 1.389(4) . ?
C68 C73 1.520(5) . ?
C69 C70 1.381(5) . ?
C69 H69 0.9500 . ?
C70 C71 1.361(5) . ?
C70 H70 0.9500 . ?
C71 C72 1.397(4) . ?
C71 H71 0.9500 . ?
C72 C76B 1.432(16) . ?
C72 C76A 1.581(7) . ?
C73 C74 1.525(6) . ?
C73 C75 1.544(5) . ?
C73 H73 1.0000 . ?
C74 H74A 0.9800 . ?
C74 H74B 0.9800 . ?
C74 H74C 0.9800 . ?
C75 H75A 0.9800 . ?
C75 H75B 0.9800 . ?
C75 H75C 0.9800 . ?
C76A C77A 1.520(8) . ?
C76A C78A 1.539(8) . ?
C76A H76A 1.0000 . ?
C77A H77A 0.9800 . ?
C77A H77B 0.9800 . ?
C77A H77C 0.9800 . ?
C78A H78A 0.9800 . ?
C78A H78B 0.9800 . ?
C78A H78C 0.9800 . ?
C76B C78B 1.523(18) . ?
C76B C77B 1.523(19) . ?
C76B H76B 1.0000 . ?
C77B H77D 0.9800 . ?
C77B H77E 0.9800 . ?
C77B H77F 0.9800 . ?
C78B H78D 0.9800 . ?
C78B H78E 0.9800 . ?
C78B H78F 0.9800 . ?
Li2 O101 1.980(5) . ?
Li2 O111 1.983(5) . ?
Li2 N121 1.987(6) . ?
Li2 N131 2.094(5) . ?
O101 C105 1.442(4) . ?
O101 C102 1.442(4) . ?
C102 C103 1.499(5) . ?
C102 H10A 0.9900 . ?
C102 H10B 0.9900 . ?
C103 C104 1.489(6) . ?
C103 H10C 0.9900 . ?
C103 H10D 0.9900 . ?
C104 C105 1.491(5) . ?
C104 H10E 0.9900 . ?
C104 H10F 0.9900 . ?
C105 H10G 0.9900 . ?
C105 H10H 0.9900 . ?
O111 C112 1.441(4) . ?
O111 C115 1.447(4) . ?
C112 C113 1.516(5) . ?
C112 H11A 0.9900 . ?
C112 H11B 0.9900 . ?
C113 C114 1.511(5) . ?
C113 H11C 0.9900 . ?
C113 H11D 0.9900 . ?
C114 C115 1.510(5) . ?
C114 H11E 0.9900 . ?
C114 H11F 0.9900 . ?
C115 H11G 0.9900 . ?
C115 H11H 0.9900 . ?
N121 C150 1.385(3) . ?
N121 C160 1.388(3) . ?
N131 C144 1.288(3) . ?
N131 C132 1.441(4) . ?
C132 C137 1.410(4) . ?
C132 C133 1.412(4) . ?
C133 C134 1.389(4) . ?
C133 C138 1.512(4) . ?
C134 C135 1.389(5) . ?
C134 H134 0.9500 . ?
C135 C136 1.372(5) . ?
C135 H135 0.9500 . ?
C136 C137 1.399(4) . ?
C136 H136 0.9500 . ?
C137 C141 1.517(4) . ?
C138 C140 1.534(5) . ?
C138 C139 1.535(5) . ?
C138 H138 1.0000 . ?
C139 H13C 0.9800 . ?
C139 H13D 0.9800 . ?
C139 H13E 0.9800 . ?
C140 H14C 0.9800 . ?
C140 H14D 0.9800 . ?
C140 H14E 0.9800 . ?
C141 C142 1.533(4) . ?
C141 C143 1.533(5) . ?
C141 H141 1.0000 . ?
C142 H14F 0.9800 . ?
C142 H14G 0.9800 . ?
C142 H14H 0.9800 . ?
C143 H14I 0.9800 . ?
C143 H14J 0.9800 . ?
C143 H14K 0.9800 . ?
C144 C145 1.448(4) . ?
C144 H144 0.9500 . ?
C145 C146 1.408(4) . ?
C145 C150 1.420(4) . ?
C146 C147 1.395(4) . ?
C146 H146 0.9500 . ?
C147 C148 1.404(4) . ?
C147 C151 1.539(4) . ?
C148 C149 1.394(4) . ?
C148 H148 0.9500 . ?
C149 C150 1.424(4) . ?
C149 C155 1.442(4) . ?
C151 C152 1.528(4) . ?
C151 C153 1.533(4) . ?
C151 C154 1.546(4) . ?
C152 H15C 0.9800 . ?
C152 H15D 0.9800 . ?
C152 H15E 0.9800 . ?
C153 H15F 0.9800 . ?
C153 H15G 0.9800 . ?
C153 H15H 0.9800 . ?
C154 H15I 0.9800 . ?
C154 H15J 0.9800 . ?
C154 H15K 0.9800 . ?
C155 C156 1.387(4) . ?
C155 C160 1.426(4) . ?
C156 C157 1.400(4) . ?
C156 H156 0.9500 . ?
C157 C158 1.396(4) . ?
C157 C161 1.535(4) . ?
C158 C159 1.403(4) . ?
C158 H158 0.9500 . ?
C159 C160 1.414(4) . ?
C159 C165 1.477(4) . ?
C161 C163 1.528(4) . ?
C161 C162 1.529(5) . ?
C161 C164 1.530(4) . ?
C162 H16A 0.9800 . ?
C162 H16B 0.9800 . ?
C162 H16C 0.9800 . ?
C163 H16D 0.9800 . ?
C163 H16E 0.9800 . ?
C163 H16F 0.9800 . ?
C164 H16G 0.9800 . ?
C164 H16H 0.9800 . ?
C164 H16I 0.9800 . ?
C165 N166 1.264(3) . ?
C165 H165 0.9500 . ?
N166 C167 1.425(4) . ?
C167 C172 1.412(4) . ?
C167 C168 1.412(5) . ?
C168 C169 1.394(4) . ?
C168 C173 1.537(5) . ?
C169 C170 1.378(5) . ?
C169 H169 0.9500 . ?
C170 C171 1.377(5) . ?
C170 H170 0.9500 . ?
C171 C172 1.408(5) . ?
C171 H171 0.9500 . ?
C172 C176 1.533(5) . ?
C173 C174 1.519(5) . ?
C173 C175 1.525(5) . ?
C173 H173 1.0000 . ?
C174 H17A 0.9800 . ?
C174 H17B 0.9800 . ?
C174 H17C 0.9800 . ?
C175 H17D 0.9800 . ?
C175 H17E 0.9800 . ?
C175 H17F 0.9800 . ?
C176 C178 1.520(5) . ?
C176 C177 1.532(5) . ?
C176 H176 1.0000 . ?
C177 H17G 0.9800 . ?
C177 H17H 0.9800 . ?
C177 H17I 0.9800 . ?
C178 H17J 0.9800 . ?
C178 H17K 0.9800 . ?
C178 H17L 0.9800 . ?

loop_
_geom_torsion_atom_site_label_1
_geom_torsion_atom_site_label_2
_geom_torsion_atom_site_label_3
_geom_torsion_atom_site_label_4
_geom_torsion
_geom_torsion_site_symmetry_1
_geom_torsion_site_symmetry_2
_geom_torsion_site_symmetry_3
_geom_torsion_site_symmetry_4
_geom_torsion_publ_flag
C5A O1A C2A C3A -38.1(12) . . . . ?
Li1 O1A C2A C3A -179.7(7) . . . . ?
Li1 O1A C2A C5A -141.6(8) . . . . ?
O1A C2A C3A C4A 6.9(17) . . . . ?
C5A C2A C3A C4A -22.0(12) . . . . ?
O1A C2A C3A C5A 28.9(9) . . . . ?
C2A C3A C4A C5A 26.5(14) . . . . ?
C2A O1A C5A C4A 58.6(11) . . . . ?
Li1 O1A C5A C4A -163.3(5) . . . . ?
Li1 O1A C5A C2A 138.2(10) . . . . ?
C2A O1A C5A C3A 27.1(9) . . . . ?
Li1 O1A C5A C3A 165.3(6) . . . . ?
C3A C4A C5A O1A -61.9(14) . . . . ?
C3A C4A C5A C2A -20.3(11) . . . . ?
C3A C2A C5A O1A 141.0(12) . . . . ?
O1A C2A C5A C4A -124.6(11) . . . . ?
C3A C2A C5A C4A 16.5(9) . . . . ?
O1A C2A C5A C3A -141.0(12) . . . . ?
C5B O1B C2B C3B -3.0(11) . . . . ?
Li1 O1B C2B C3B 165.6(6) . . . . ?
O1B C2B C3B C4B 19.7(9) . . . . ?
C2B C3B C4B C5B -30.2(9) . . . . ?
C2B O1B C5B C4B -17.1(10) . . . . ?
Li1 O1B C5B C4B 175.8(4) . . . . ?
C3B C4B C5B O1B 27.1(8) . . . . ?
C15 O11 C12 C13 -34.2(3) . . . . ?
Li1 O11 C12 C13 105.1(3) . . . . ?
O11 C12 C13 C14 17.7(4) . . . . ?
C12 C13 C14 C15 4.9(4) . . . . ?
C12 O11 C15 C14 37.9(3) . . . . ?
Li1 O11 C15 C14 -103.3(3) . . . . ?
C13 C14 C15 O11 -26.1(4) . . . . ?
C44 N31 C32 C37 -116.3(3) . . . . ?
Li1 N31 C32 C37 60.9(4) . . . . ?
C44 N31 C32 C33 66.0(3) . . . . ?
Li1 N31 C32 C33 -116.8(3) . . . . ?
C37 C32 C33 C34 1.4(4) . . . . ?
N31 C32 C33 C34 179.1(3) . . . . ?
C37 C32 C33 C38 -176.7(3) . . . . ?
N31 C32 C33 C38 0.9(4) . . . . ?
C32 C33 C34 C35 -0.3(5) . . . . ?
C38 C33 C34 C35 177.9(3) . . . . ?
C33 C34 C35 C36 -0.6(6) . . . . ?
C34 C35 C36 C37 0.5(6) . . . . ?
C35 C36 C37 C32 0.6(5) . . . . ?
C35 C36 C37 C41 176.3(3) . . . . ?
C33 C32 C37 C36 -1.5(4) . . . . ?
N31 C32 C37 C36 -179.2(3) . . . . ?
C33 C32 C37 C41 -177.4(3) . . . . ?
N31 C32 C37 C41 4.9(4) . . . . ?
C34 C33 C38 C39 68.4(4) . . . . ?
C32 C33 C38 C39 -113.5(3) . . . . ?
C34 C33 C38 C40 -55.2(4) . . . . ?
C32 C33 C38 C40 122.9(3) . . . . ?
C36 C37 C41 C43 -87.9(4) . . . . ?
C32 C37 C41 C43 87.8(4) . . . . ?
C36 C37 C41 C42 36.4(5) . . . . ?
C32 C37 C41 C42 -147.9(4) . . . . ?
C32 N31 C44 C45 -173.5(3) . . . . ?
Li1 N31 C44 C45 9.0(4) . . . . ?
N31 C44 C45 C46 -173.1(3) . . . . ?
N31 C44 C45 C50 10.1(5) . . . . ?
C50 C45 C46 C47 -1.1(4) . . . . ?
C44 C45 C46 C47 -178.1(3) . . . . ?
C45 C46 C47 C48 -0.4(4) . . . . ?
C45 C46 C47 C51 177.1(3) . . . . ?
C46 C47 C48 C49 1.1(4) . . . . ?
C51 C47 C48 C49 -176.5(3) . . . . ?
C47 C48 C49 C50 -0.4(4) . . . . ?
C47 C48 C49 C55 179.0(3) . . . . ?
C60 N21 C50 C49 0.0(3) . . . . ?
Li1 N21 C50 C49 156.1(3) . . . . ?
C60 N21 C50 C45 179.5(3) . . . . ?
Li1 N21 C50 C45 -24.4(4) . . . . ?
C48 C49 C50 N21 178.5(2) . . . . ?
C55 C49 C50 N21 -1.0(3) . . . . ?
C48 C49 C50 C45 -1.1(4) . . . . ?
C55 C49 C50 C45 179.4(2) . . . . ?
C46 C45 C50 N21 -177.7(3) . . . . ?
C44 C45 C50 N21 -1.0(5) . . . . ?
C46 C45 C50 C49 1.7(4) . . . . ?
C44 C45 C50 C49 178.5(3) . . . . ?
C48 C47 C51 C52 -58.5(3) . . . . ?
C46 C47 C51 C52 124.1(3) . . . . ?
C48 C47 C51 C54 -178.6(3) . . . . ?
C46 C47 C51 C54 4.0(4) . . . . ?
C48 C47 C51 C53 61.6(3) . . . . ?
C46 C47 C51 C53 -115.8(3) . . . . ?
C48 C49 C55 C56 3.7(5) . . . . ?
C50 C49 C55 C56 -176.9(3) . . . . ?
C48 C49 C55 C60 -177.8(3) . . . . ?
C50 C49 C55 C60 1.6(3) . . . . ?
C60 C55 C56 C57 -0.5(4) . . . . ?
C49 C55 C56 C57 177.8(3) . . . . ?
C55 C56 C57 C58 1.7(4) . . . . ?
C55 C56 C57 C61 -179.5(3) . . . . ?
C56 C57 C58 C59 -0.9(4) . . . . ?
C61 C57 C58 C59 -179.7(3) . . . . ?
C57 C58 C59 C60 -1.1(4) . . . . ?
C57 C58 C59 C65 175.4(3) . . . . ?
C50 N21 C60 C59 179.5(3) . . . . ?
Li1 N21 C60 C59 31.8(5) . . . . ?
C50 N21 C60 C55 1.1(3) . . . . ?
Li1 N21 C60 C55 -146.5(3) . . . . ?
C58 C59 C60 N21 -176.0(3) . . . . ?
C65 C59 C60 N21 7.6(4) . . . . ?
C58 C59 C60 C55 2.3(4) . . . . ?
C65 C59 C60 C55 -174.1(2) . . . . ?
C56 C55 C60 N21 177.0(2) . . . . ?
C49 C55 C60 N21 -1.8(3) . . . . ?
C56 C55 C60 C59 -1.6(4) . . . . ?
C49 C55 C60 C59 179.7(2) . . . . ?
C58 C57 C61 C63 -122.3(3) . . . . ?
C56 C57 C61 C63 58.9(4) . . . . ?
C58 C57 C61 C62 -2.1(4) . . . . ?
C56 C57 C61 C62 179.1(3) . . . . ?
C58 C57 C61 C64 117.9(3) . . . . ?
C56 C57 C61 C64 -60.8(3) . . . . ?
C60 C59 C65 N66 -176.3(3) . . . . ?
C58 C59 C65 N66 7.3(4) . . . . ?
C59 C65 N66 C67 -172.7(3) . . . . ?
C65 N66 C67 C68 75.8(4) . . . . ?
C65 N66 C67 C72 -110.8(3) . . . . ?
C72 C67 C68 C69 7.1(5) . . . . ?
N66 C67 C68 C69 -179.7(3) . . . . ?
C72 C67 C68 C73 -169.4(3) . . . . ?
N66 C67 C68 C73 3.8(4) . . . . ?
C67 C68 C69 C70 -3.1(5) . . . . ?
C73 C68 C69 C70 173.5(3) . . . . ?
C68 C69 C70 C71 -1.8(5) . . . . ?
C69 C70 C71 C72 2.8(5) . . . . ?
C70 C71 C72 C67 1.2(5) . . . . ?
C70 C71 C72 C76B 160.5(7) . . . . ?
C70 C71 C72 C76A -168.1(4) . . . . ?
C68 C67 C72 C71 -6.2(5) . . . . ?
N66 C67 C72 C71 -179.5(3) . . . . ?
C68 C67 C72 C76B -165.8(7) . . . . ?
N66 C67 C72 C76B 20.9(8) . . . . ?
C68 C67 C72 C76A 162.8(3) . . . . ?
N66 C67 C72 C76A -10.4(5) . . . . ?
C69 C68 C73 C74 77.5(4) . . . . ?
C67 C68 C73 C74 -106.2(4) . . . . ?
C69 C68 C73 C75 -45.9(5) . . . . ?
C67 C68 C73 C75 130.5(3) . . . . ?
C71 C72 C76A C77A 49.4(6) . . . . ?
C67 C72 C76A C77A -119.5(5) . . . . ?
C71 C72 C76A C78A -73.0(5) . . . . ?
C67 C72 C76A C78A 118.1(5) . . . . ?
C71 C72 C76B C78B -72.9(13) . . . . ?
C67 C72 C76B C78B 86.4(13) . . . . ?
C71 C72 C76B C77B 51.9(12) . . . . ?
C67 C72 C76B C77B -148.8(9) . . . . ?
C105 O101 C102 C103 -1.8(4) . . . . ?
Li2 O101 C102 C103 -155.8(3) . . . . ?
O101 C102 C103 C104 22.7(5) . . . . ?
C102 C103 C104 C105 -34.1(5) . . . . ?
C102 O101 C105 C104 -19.9(4) . . . . ?
Li2 O101 C105 C104 138.8(3) . . . . ?
C103 C104 C105 O101 33.6(4) . . . . ?
C115 O111 C112 C113 18.9(4) . . . . ?
Li2 O111 C112 C113 -156.3(3) . . . . ?
O111 C112 C113 C114 -33.8(4) . . . . ?
C112 C113 C114 C115 35.1(4) . . . . ?
C112 O111 C115 C114 3.7(4) . . . . ?
Li2 O111 C115 C114 177.1(3) . . . . ?
C113 C114 C115 O111 -24.7(4) . . . . ?
C144 N131 C132 C137 -83.4(3) . . . . ?
Li2 N131 C132 C137 100.7(3) . . . . ?
C144 N131 C132 C133 100.3(3) . . . . ?
Li2 N131 C132 C133 -75.6(3) . . . . ?
C137 C132 C133 C134 1.0(4) . . . . ?
N131 C132 C133 C134 177.2(3) . . . . ?
C137 C132 C133 C138 179.2(3) . . . . ?
N131 C132 C133 C138 -4.5(4) . . . . ?
C132 C133 C134 C135 -1.0(4) . . . . ?
C138 C133 C134 C135 -179.2(3) . . . . ?
C133 C134 C135 C136 0.3(5) . . . . ?
C134 C135 C136 C137 0.6(5) . . . . ?
C135 C136 C137 C132 -0.6(4) . . . . ?
C135 C136 C137 C141 179.1(3) . . . . ?
C133 C132 C137 C136 -0.2(4) . . . . ?
N131 C132 C137 C136 -176.5(2) . . . . ?
C133 C132 C137 C141 -179.8(3) . . . . ?
N131 C132 C137 C141 3.9(4) . . . . ?
C134 C133 C138 C140 -36.4(4) . . . . ?
C132 C133 C138 C140 145.4(3) . . . . ?
C134 C133 C138 C139 87.9(4) . . . . ?
C132 C133 C138 C139 -90.2(3) . . . . ?
C136 C137 C141 C142 36.8(4) . . . . ?
C132 C137 C141 C142 -143.6(3) . . . . ?
C136 C137 C141 C143 -87.1(3) . . . . ?
C132 C137 C141 C143 92.5(3) . . . . ?
C132 N131 C144 C145 171.1(3) . . . . ?
Li2 N131 C144 C145 -12.9(4) . . . . ?
N131 C144 C145 C146 -176.5(3) . . . . ?
N131 C144 C145 C150 -3.6(5) . . . . ?
C150 C145 C146 C147 0.2(4) . . . . ?
C144 C145 C146 C147 173.7(3) . . . . ?
C145 C146 C147 C148 -1.3(4) . . . . ?
C145 C146 C147 C151 179.0(3) . . . . ?
C146 C147 C148 C149 1.0(4) . . . . ?
C151 C147 C148 C149 -179.3(3) . . . . ?
C147 C148 C149 C150 0.4(4) . . . . ?
C147 C148 C149 C155 -178.3(3) . . . . ?
C160 N121 C150 C145 -178.4(3) . . . . ?
Li2 N121 C150 C145 8.0(4) . . . . ?
C160 N121 C150 C149 0.2(3) . . . . ?
Li2 N121 C150 C149 -173.4(2) . . . . ?
C146 C145 C150 N121 179.6(3) . . . . ?
C144 C145 C150 N121 6.8(5) . . . . ?
C146 C145 C150 C149 1.1(4) . . . . ?
C144 C145 C150 C149 -171.7(3) . . . . ?
C148 C149 C150 N121 179.8(2) . . . . ?
C155 C149 C150 N121 -1.2(3) . . . . ?
C148 C149 C150 C145 -1.4(4) . . . . ?
C155 C149 C150 C145 177.5(2) . . . . ?
C146 C147 C151 C152 17.0(4) . . . . ?
C148 C147 C151 C152 -162.7(3) . . . . ?
C146 C147 C151 C153 137.5(3) . . . . ?
C148 C147 C151 C153 -42.3(4) . . . . ?
C146 C147 C151 C154 -102.1(3) . . . . ?
C148 C147 C151 C154 78.1(3) . . . . ?
C148 C149 C155 C156 0.6(5) . . . . ?
C150 C149 C155 C156 -178.2(3) . . . . ?
C148 C149 C155 C160 -179.5(3) . . . . ?
C150 C149 C155 C160 1.6(3) . . . . ?
C160 C155 C156 C157 -0.1(4) . . . . ?
C149 C155 C156 C157 179.7(3) . . . . ?
C155 C156 C157 C158 1.5(4) . . . . ?
C155 C156 C157 C161 179.0(3) . . . . ?
C156 C157 C158 C159 -1.2(4) . . . . ?
C161 C157 C158 C159 -178.6(3) . . . . ?
C157 C158 C159 C160 -0.5(4) . . . . ?
C157 C158 C159 C165 178.2(3) . . . . ?
C150 N121 C160 C159 -179.4(3) . . . . ?
Li2 N121 C160 C159 -7.6(5) . . . . ?
C150 N121 C160 C155 0.9(3) . . . . ?
Li2 N121 C160 C155 172.7(3) . . . . ?
C158 C159 C160 N121 -177.9(3) . . . . ?
C165 C159 C160 N121 3.4(4) . . . . ?
C158 C159 C160 C155 1.8(4) . . . . ?
C165 C159 C160 C155 -176.9(2) . . . . ?
C156 C155 C160 N121 178.2(2) . . . . ?
C149 C155 C160 N121 -1.7(3) . . . . ?
C156 C155 C160 C159 -1.5(4) . . . . ?
C149 C155 C160 C159 178.6(2) . . . . ?
C158 C157 C161 C163 114.6(3) . . . . ?
C156 C157 C161 C163 -62.8(4) . . . . ?
C158 C157 C161 C162 -125.2(3) . . . . ?
C156 C157 C161 C162 57.4(4) . . . . ?
C158 C157 C161 C164 -5.2(4) . . . . ?
C156 C157 C161 C164 177.5(3) . . . . ?
C158 C159 C165 N166 -2.3(4) . . . . ?
C160 C159 C165 N166 176.3(3) . . . . ?
C159 C165 N166 C167 179.7(3) . . . . ?
C165 N166 C167 C172 -96.4(3) . . . . ?
C165 N166 C167 C168 90.7(4) . . . . ?
C172 C167 C168 C169 2.0(5) . . . . ?
N166 C167 C168 C169 174.6(3) . . . . ?
C172 C167 C168 C173 -175.4(3) . . . . ?
N166 C167 C168 C173 -2.7(4) . . . . ?
C167 C168 C169 C170 -0.2(5) . . . . ?
C173 C168 C169 C170 177.1(3) . . . . ?
C168 C169 C170 C171 -1.0(5) . . . . ?
C169 C170 C171 C172 0.5(5) . . . . ?
C170 C171 C172 C167 1.1(5) . . . . ?
C170 C171 C172 C176 -177.9(3) . . . . ?
C168 C167 C172 C171 -2.4(5) . . . . ?
N166 C167 C172 C171 -175.2(3) . . . . ?
C168 C167 C172 C176 176.6(3) . . . . ?
N166 C167 C172 C176 3.8(4) . . . . ?
C169 C168 C173 C174 -103.8(4) . . . . ?
C167 C168 C173 C174 73.4(4) . . . . ?
C169 C168 C173 C175 21.1(5) . . . . ?
C167 C168 C173 C175 -161.7(3) . . . . ?
C171 C172 C176 C178 -95.5(4) . . . . ?
C167 C172 C176 C178 85.5(4) . . . . ?
C171 C172 C176 C177 27.3(5) . . . . ?
C167 C172 C176 C177 -151.7(4) . . . . ?
